data_1575689
loop_
_publ_author_name
'Chandima, A. M. Buddhika'
'Sgro, Griffyn'
'Hilditch, Sierra M.'
'Kaluarachchige Don, Umesh I.'
'Ward, Cassandra L.'
'Anderson, Dennis P.'
'Herman, Limor'
'Gelman, Dmitri'
'Lord, Richard L.'
'Groysman, Stanislav'

_publ_section_title
;
 Heterodinuclear Cu(I)/Mo(VI) chemistry with bifunctional dibenzobarrelene
 ligands.
;
_journal_issue 39
_journal_name_full 'Dalton transactions (Cambridge, England : 2003)'
_journal_page_first 14716
_journal_page_last 14727
_journal_paper_doi 10.1039/d5dt01337b
_journal_volume 54
_journal_year 2025
_chemical_formula_moiety 'C88 H84 Cu2 Mo O10 P4 S2, 0.809(H2 O), 0.5(C2 H6 O S), 2.5[C2H6SO]'
_chemical_formula_sum 'C94 H103.62 Cu2 Mo O13.81 P4 S5'
_chemical_formula_weight 1961.52
_space_group_crystal_system triclinic
_space_group_IT_number 2
_space_group_name_Hall '-P 1'
_space_group_name_H-M_alt 'P -1'
_atom_sites_solution_hydrogens mixed
_atom_sites_solution_primary dual
_audit_creation_date 2025-04-28
_audit_creation_method
;
Olex2 1.5
(compiled 2025.04.05 svn.rf049d14d for OlexSys, GUI svn.r7224)
;
_audit_update_record
;
2025-06-04 deposited with the CCDC.	2025-09-10 downloaded from the CCDC.
;
_cell_angle_alpha 87.912(3)
_cell_angle_beta 76.933(3)
_cell_angle_gamma 75.879(3)
_cell_formula_units_Z 2
_cell_length_a 16.0253(14)
_cell_length_b 17.1157(14)
_cell_length_c 18.2784(15)
_cell_measurement_reflns_used 5195
_cell_measurement_temperature 101.00
_cell_measurement_theta_max 24.988
_cell_measurement_theta_min 2.288
_cell_volume 4735.2(7)
_computing_cell_refinement 'SAINT V8.41 (?, 2016)'
_computing_data_reduction 'SAINT V8.41 (?, 2016)'
_computing_molecular_graphics 'Olex2 1.5 (Dolomanov et al., 2009)'
_computing_publication_material 'Olex2 1.5 (Dolomanov et al., 2009)'
_computing_structure_refinement 'SHELXL 2019/3 (Sheldrick, 2015)'
_computing_structure_solution 'SHELXT  (Sheldrick, 2015)'
_diffrn_ambient_temperature 101.00
_diffrn_detector 'Photon III'
_diffrn_detector_type 'CPAD area detector'
_diffrn_measured_fraction_theta_full 0.999
_diffrn_measured_fraction_theta_max 0.989
_diffrn_measurement_device '\k--geometry diffractometer'
_diffrn_measurement_device_type 'Bruker D8 VENTURE'
_diffrn_measurement_method '\f and \w scans'
_diffrn_radiation_collimation '0.8 mm pinhole collimator'
_diffrn_radiation_monochromator 'multilayer mirror'
_diffrn_radiation_type 'Mo K\a'
_diffrn_radiation_wavelength 0.71073
_diffrn_reflns_av_R_equivalents 0.2344
_diffrn_reflns_av_unetI/netI 0.1404
_diffrn_reflns_Laue_measured_fraction_full 0.999
_diffrn_reflns_Laue_measured_fraction_max 0.989
_diffrn_reflns_limit_h_max 19
_diffrn_reflns_limit_h_min -18
_diffrn_reflns_limit_k_max 20
_diffrn_reflns_limit_k_min -20
_diffrn_reflns_limit_l_max 22
_diffrn_reflns_limit_l_min 0
_diffrn_reflns_number 17450
_diffrn_reflns_point_group_measured_fraction_full 0.999
_diffrn_reflns_point_group_measured_fraction_max 0.989
_diffrn_reflns_theta_full 25.242
_diffrn_reflns_theta_max 25.502
_diffrn_reflns_theta_min 1.951
_diffrn_source 'microfocus sealed tube'
_diffrn_source_current 1.4
_diffrn_source_power 0.07
_diffrn_source_target Mo
_diffrn_source_type 'Incoatec I\mS'
_diffrn_source_voltage 50.0
_exptl_absorpt_coefficient_mu 0.813
_exptl_absorpt_correction_T_max 0.745212
_exptl_absorpt_correction_T_min 0.346720
_exptl_absorpt_correction_type multi-scan
_exptl_absorpt_process_details
;
 TWINABS-2012/1 (Bruker,2012) was used for absorption correction.
 
For component 1:
 wR2(int) was 0.1423 before and 0.0950 after correction.
 
For component 2:
 wR2(int) was 0.1387 before and 0.0945 after correction.
 
For component 3:
 wR2(int) was 0.1486 before and 0.0928 after correction.
 The Ratio of minimum to maximum transmission is 0.47.

Final HKLF 4 output contains 203208 reflections, Rint = 0.2344
 (26800 with I > 3sig(I), Rint = 0.1200)
;
_exptl_crystal_colour yellow
_exptl_crystal_colour_primary yellow
_exptl_crystal_density_diffrn 1.376
_exptl_crystal_description block
_exptl_crystal_F_000 2036
_exptl_crystal_size_max 0.15
_exptl_crystal_size_mid 0.1
_exptl_crystal_size_min 0.07
_refine_diff_density_max 2.081
_refine_diff_density_min -0.678
_refine_diff_density_rms 0.185
_refine_ls_extinction_method none
_refine_ls_goodness_of_fit_ref 0.998
_refine_ls_hydrogen_treatment constr
_refine_ls_matrix_type full
_refine_ls_number_parameters 1215
_refine_ls_number_reflns 17450
_refine_ls_number_restraints 805
_refine_ls_restrained_S_all 0.981
_refine_ls_R_factor_all 0.1717
_refine_ls_R_factor_gt 0.1110
_refine_ls_shift/su_max 0.004
_refine_ls_shift/su_mean 0.000
_refine_ls_structure_factor_coef Fsqd
_refine_ls_weighting_details 'w=1/[\s^2^(Fo^2^)+(0.1903P)^2^] where P=(Fo^2^+2Fc^2^)/3'
_refine_ls_weighting_scheme calc
_refine_ls_wR_factor_gt 0.2781
_refine_ls_wR_factor_ref 0.3127
_reflns_Friedel_coverage 0.000
_reflns_number_gt 9239
_reflns_number_total 17450
_reflns_threshold_expression 'I > 2\s(I)'
_cod_data_source_file d5dt01337b3.cif
_cod_data_source_block sag69
_cod_depositor_comments 'Adding full bibliography for 1575687--1575689.cif.'
_cod_database_code 1575689
_shelx_shelxl_version_number 2019/3
_shelx_space_group_comment
;
The symmetry employed for this shelxl refinement is uniquely defined
by the following loop, which should always be used as a source of
symmetry information in preference to the above space-group names.
They are only intended as comments.
;
_shelx_estimated_absorpt_t_max 0.945
_shelx_estimated_absorpt_t_min 0.888
_olex2_refinement_description
;
1. Fixed Uiso
 At 1.2 times of:
  All C(H) groups, All C(H,H) groups
 At 1.5 times of:
  All C(H,H,H) groups, All O(H) groups, All O(H,H) groups
2. Restrained distances
 O11-S3
 1.69 with sigma of 0.02
 S3-C1A = S3-C1B
 1.89 with sigma of 0.02
 O11-C1A = O11-C1B
 2.79 with sigma of 0.04
 Mo1-O4 \\sim Mo1-O3 \\sim Mo1-O4B \\sim Mo1-O3B
 with sigma of 0.02
 C45B-C44B \\sim C44-C45 \\sim C43B-C44B \\sim C44-C43 \\sim C48B-C43B \\sim
C48B-C47B \\sim C47B-C46B
 \\sim C45B-C46B \\sim C46-C45 \\sim C47-C46 \\sim C47-C48 \\sim C48-C43
 with sigma of 0.02
 C8B-C7B \\sim C11B-C12B \\sim C7B-C12B \\sim C12-C7 \\sim C11-C12 \\sim
C11B-C10B \\sim C11-C10 \\sim C9B-
 C10B \\sim C10-C9 \\sim C8B-C9B \\sim C9-C8 \\sim C7-C8
 with sigma of 0.02
 P1-C7B \\sim P1-C7 \\sim P3-C43B \\sim P3-C43
 with sigma of 0.02
 C21B-C20 \\sim C21-C20 \\sim C23-C22 \\sim C63B-C62 \\sim C63-C62 \\sim
C65-C64 \\sim C64-C65B
 with sigma of 0.02
 O7-C63 \\sim O7B-C63B \\sim O8-C65 \\sim O5-C21 \\sim O5B-C21B \\sim O6-C23
\\sim O8B-C65B
 with sigma of 0.02
 S3-C1A \\sim S3-C1B
 with sigma of 0.02
 C1A-O11 \\sim C1B-O11
 with sigma of 0.04
3. Restrained planarity
 C43B, C44B, C45B, C46B, C47B, C48B
 with sigma of 0.1
4. Uiso/Uaniso restraints and constraints
C48B \\sim C47B \\sim C46B \\sim C44B \\sim C43B \\sim C45B \\sim C44 \\sim C43
\\sim C48 \\sim C47 \\sim C46 \\sim C45 \\sim P3 \\sim C63B \\sim O7B \\sim O7
\\sim C63 \\sim C62 \\sim C64 \\sim C65 \\sim O8 \\sim C12 \\sim C11 \\sim C11B
\\sim C12B \\sim C7 \\sim C8 \\sim C8B \\sim C9 \\sim C10 \\sim C10B \\sim C9B
\\sim C7B \\sim P1 \\sim O1B \\sim O1 \\sim O6 \\sim C23 \\sim C22 \\sim O5
\\sim O5B \\sim C21B \\sim C21 \\sim C20 \\sim C19 \\sim C24 \\sim Cu2 \\sim
Cu1 \\sim C61 \\sim C66 \\sim Mo1 \\sim O4 \\sim O4B \\sim O3 \\sim O3B \\sim
C65B \\sim O8B: within 2A with sigma of 0.01 and sigma for terminal atoms of
0.01 within 2A
O11 \\sim S3 \\sim C1A \\sim C1B: within 2A with sigma of 0.01 and sigma for
terminal atoms of 0.02 within 2A
5. Rigid body (RIGU) restrains
 O11, S3, C1A, C1B
 with sigma for 1-2 distances of 0.004 and sigma for 1-3 distances of 0.004
6. Others
 Sof(H20A)=Sof(H62A)=Sof(H64A)=Sof(C63B)=Sof(H63C)=Sof(H63D)=Sof(C21B)=
 Sof(H21C)=Sof(H21D)=Sof(O5B)=Sof(H5B)=Sof(O7B)=Sof(H7B)=Sof(O8B)=Sof(H8BA)=
 Sof(C65B)=Sof(H65C)=Sof(H65D)=1-FVAR(1)
 Sof(O5)=Sof(H5)=Sof(O7)=Sof(H7)=Sof(O8)=Sof(H8)=Sof(H20)=Sof(C21)=Sof(H21A)=
 Sof(H21B)=Sof(H62)=Sof(C63)=Sof(H63A)=Sof(H63B)=Sof(H64)=Sof(C65)=Sof(H65A)=
 Sof(H65B)=Sof(O1W)=Sof(H1WA)=Sof(H1WB)=FVAR(1)
 Sof(C43B)=Sof(C44B)=Sof(H44B)=Sof(C45B)=Sof(H45B)=Sof(C46B)=Sof(H46B)=
 Sof(C47B)=Sof(H47B)=Sof(C48B)=Sof(H48B)=1-FVAR(2)
 Sof(C43)=Sof(C44)=Sof(H44)=Sof(C45)=Sof(H45)=Sof(C46)=Sof(H46)=Sof(C47)=
 Sof(H47)=Sof(C48)=Sof(H48)=FVAR(2)
 Sof(O1B)=Sof(O3B)=Sof(O4B)=1-FVAR(3)
 Sof(O1)=Sof(O3)=Sof(O4)=FVAR(3)
 Sof(C7B)=Sof(C8B)=Sof(H8B)=Sof(C9B)=Sof(H9B)=Sof(C10B)=Sof(H10B)=Sof(C11B)=
 Sof(H11B)=Sof(C12B)=Sof(H12B)=1-FVAR(4)
 Sof(C7)=Sof(C8)=Sof(H8A)=Sof(C9)=Sof(H9)=Sof(C10)=Sof(H10)=Sof(C11)=Sof(H11)=
 Sof(C12)=Sof(H12)=FVAR(4)
 Fixed Sof: O11(0.5) S3(0.5) C1A(0.5) H1AA(0.5) H1AB(0.5) H1AC(0.5) C1B(0.5)
 H1BA(0.5) H1BB(0.5) H1BC(0.5)
7.a Riding coordinates:
 O5B(H5B), O7B(H7B)
7.b Free rotating group:
 O1W(H1WA,H1WB)
7.c Ternary CH refined with riding coordinates:
 C19(H19), C20(H20), C20(H20A), C22(H22), C24(H24), C61(H61), C62(H62),
 C62(H62A), C64(H64), C64(H64A), C66(H66)
7.d Secondary CH2 refined with riding coordinates:
 C21(H21A,H21B), C23(H23A,H23B), C63(H63A,H63B), C65(H65A,H65B), C63B(H63C,
 H63D), C21B(H21C,H21D), C65B(H65C,H65D)
7.e Aromatic/amide H refined with riding coordinates:
 C2(H2), C3(H3), C4(H4), C5(H5A), C6(H6A), C8(H8A), C9(H9), C10(H10), C11(H11),
  C12(H12), C14(H14), C15(H15), C16(H16), C26(H26), C27(H27), C28(H28),
 C32(H32), C33(H33), C34(H34), C35(H35), C36(H36), C38(H38), C39(H39), C40(H40),
  C41(H41), C42(H42), C44(H44), C45(H45), C46(H46), C47(H47), C48(H48),
 C50(H50), C51(H51), C52(H52), C53(H53), C54(H54), C56(H56), C57(H57), C58(H58),
  C68(H68), C69(H69), C70(H70), C74(H74), C75(H75), C76(H76), C77(H77),
 C78(H78), C80(H80), C81(H81), C82(H82), C83(H83), C84(H84), C8B(H8B), C9B(H9B),
  C10B(H10B), C11B(H11B), C12B(H12B), C44B(H44B), C45B(H45B), C46B(H46B),
 C47B(H47B), C48B(H48B)
7.f Tetrahedral OH refined with riding coordinates:
 O8(H8)
7.g Idealised Me refined as rotating group:
 C85(H85A,H85B,H85C), C86(H86A,H86B,H86C), C87(H87A,H87B,H87C), C88(H88A,H88B,
 H88C), C1A(H1AA,H1AB,H1AC), C1B(H1BA,H1BB,H1BC)
7.h Idealised tetrahedral OH refined as rotating group:
 O5(H5), O6(H6), O7(H7), O8B(H8BA)
;
_smtbx_masks_void_probe_radius 1.2
_smtbx_masks_void_truncation_radius 1.2
_olex2_submission_special_instructions 'No special instructions were received'

loop_
_space_group_symop_operation_xyz
'x, y, z'
'-x, -y, -z'

loop_
_atom_site_label
_atom_site_type_symbol
_atom_site_fract_x
_atom_site_fract_y
_atom_site_fract_z
_atom_site_U_iso_or_equiv
_atom_site_adp_type
_atom_site_occupancy
_atom_site_site_symmetry_order
_atom_site_calc_flag
_atom_site_refinement_flags_posn
_atom_site_refinement_flags_adp
_atom_site_refinement_flags_occupancy
_atom_site_disorder_assembly
_atom_site_disorder_group
Mo1 Mo 0.19082(5) 0.51545(4) 0.21249(4) 0.0358(2) Uani 1 1 d D U . . .
Cu1 Cu 0.23969(7) 0.30889(6) 0.28332(6) 0.0360(3) Uani 1 1 d . U . . .
Cu2 Cu 0.29232(8) 0.68484(6) 0.23929(6) 0.0371(3) Uani 1 1 d . . . . .
S1 S 0.25440(17) 0.25976(13) 0.16148(12) 0.0398(6) Uani 1 1 d . . . . .
S2 S 0.14851(16) 0.76813(13) 0.27353(14) 0.0421(6) Uani 1 1 d . . . . .
P1 P 0.11467(16) 0.28125(13) 0.35458(13) 0.0367(6) Uani 1 1 d D U . . .
P2 P 0.37396(16) 0.27283(13) 0.31318(13) 0.0369(6) Uani 1 1 d . . . . .
P3 P 0.35499(17) 0.72592(13) 0.12478(13) 0.0390(6) Uani 1 1 d D U . . .
P4 P 0.35630(16) 0.67099(13) 0.33971(13) 0.0345(5) Uani 1 1 d . . . . .
O1 O 0.201(4) 0.439(3) 0.281(4) 0.034(4) Uani 0.25(9) 1 d . U P A 1
O2 O 0.2554(4) 0.5833(3) 0.2255(3) 0.0447(16) Uani 1 1 d . . . . .
O3 O 0.085(2) 0.580(4) 0.241(3) 0.039(5) Uani 0.25(9) 1 d D U P A 1
O4 O 0.234(5) 0.478(4) 0.1204(15) 0.036(4) Uani 0.25(9) 1 d D U P A 1
O5 O 0.3289(7) 0.0505(5) 0.5617(5) 0.075(3) Uani 0.809(6) 1 d D U P B 1
H5 H 0.279302 0.039529 0.573500 0.112 Uiso 0.809(6) 1 calc R U P B 1
O6 O 0.1842(8) 0.2168(6) 0.7373(5) 0.092(3) Uani 1 1 d D U . . .
H6 H 0.153643 0.263944 0.748078 0.137 Uiso 1 1 calc R U . . .
O7 O 0.6495(7) 0.8378(6) 0.2404(7) 0.078(3) Uani 0.809(6) 1 d D U P B 1
H7 H 0.689652 0.821451 0.263910 0.118 Uiso 0.809(6) 1 calc R U P B 1
O8 O 0.8353(6) 0.6430(5) 0.0911(5) 0.060(2) Uani 0.809(6) 1 d D U P B 1
H8 H 0.835144 0.599824 0.114489 0.090 Uiso 0.809(6) 1 calc R U P B 1
O9 O 0.2682(5) 0.1712(4) 0.1515(4) 0.0565(19) Uani 1 1 d . . . . .
O10 O 0.1360(4) 0.8550(4) 0.2897(4) 0.0557(19) Uani 1 1 d . . . . .
C1 C 0.0215(6) 0.3216(5) 0.3122(5) 0.040(2) Uani 1 1 d . . . . .
C2 C 0.0021(6) 0.4041(6) 0.2964(5) 0.043(2) Uani 1 1 d . . . . .
H2 H 0.032516 0.438818 0.312921 0.051 Uiso 1 1 calc R U . . .
C3 C -0.0631(7) 0.4345(7) 0.2558(6) 0.058(3) Uani 1 1 d . . . . .
H3 H -0.077715 0.490399 0.245702 0.069 Uiso 1 1 calc R U . . .
C4 C -0.1069(7) 0.3834(8) 0.2300(6) 0.059(3) Uani 1 1 d . . . . .
H4 H -0.149313 0.404243 0.200944 0.071 Uiso 1 1 calc R U . . .
C5 C -0.0882(8) 0.3022(7) 0.2469(7) 0.064(3) Uani 1 1 d . . . . .
H5A H -0.118313 0.267384 0.230212 0.077 Uiso 1 1 calc R U . . .
C6 C -0.0250(7) 0.2724(6) 0.2884(6) 0.052(3) Uani 1 1 d . . . . .
H6A H -0.013260 0.216986 0.300792 0.063 Uiso 1 1 calc R U . . .
C7 C 0.1121(11) 0.1757(7) 0.3779(8) 0.041(3) Uani 0.729(15) 1 d D U P C 1
C8 C 0.155(3) 0.1182(14) 0.322(2) 0.043(2) Uani 0.729(15) 1 d D U P C 1
H8A H 0.184993 0.133700 0.274713 0.052 Uiso 0.729(15) 1 calc R U P C 1
C9 C 0.1537(12) 0.0378(14) 0.3343(9) 0.044(3) Uani 0.729(15) 1 d D U P C 1
H9 H 0.182683 -0.001653 0.295760 0.053 Uiso 0.729(15) 1 calc R U P C 1
C10 C 0.1094(11) 0.0153(8) 0.4044(7) 0.047(3) Uani 0.729(15) 1 d D U P C 1
H10 H 0.108341 -0.039476 0.413769 0.056 Uiso 0.729(15) 1 calc R U P C 1
C11 C 0.0679(9) 0.0737(6) 0.4589(7) 0.044(3) Uani 0.729(15) 1 d D U P C 1
H11 H 0.038592 0.058916 0.506625 0.053 Uiso 0.729(15) 1 calc R U P C 1
C12 C 0.0679(10) 0.1545(7) 0.4454(8) 0.042(3) Uani 0.729(15) 1 d D U P C 1
H12 H 0.037155 0.194482 0.483059 0.051 Uiso 0.729(15) 1 calc R U P C 1
C13 C 0.0897(6) 0.3248(5) 0.4498(5) 0.035(2) Uani 1 1 d . . . . .
C14 C 0.0093(6) 0.3811(5) 0.4808(5) 0.040(2) Uani 1 1 d . . . . .
H14 H -0.036506 0.395896 0.454120 0.048 Uiso 1 1 calc R U . . .
C15 C -0.0004(6) 0.4154(5) 0.5543(5) 0.038(2) Uani 1 1 d . . . . .
H15 H -0.053524 0.453604 0.575717 0.046 Uiso 1 1 calc R U . . .
C16 C 0.0635(7) 0.3950(5) 0.5936(5) 0.039(2) Uani 1 1 d . . . . .
H16 H 0.054102 0.417436 0.642397 0.046 Uiso 1 1 calc R U . . .
C17 C 0.1435(7) 0.3407(5) 0.5624(5) 0.042(2) Uani 1 1 d . . . . .
C18 C 0.1526(6) 0.3051(5) 0.4898(5) 0.034(2) Uani 1 1 d . . . . .
C19 C 0.2405(6) 0.2460(5) 0.4672(5) 0.041(2) Uani 1 1 d . U . . .
H19 H 0.248690 0.222038 0.416265 0.049 Uiso 1 1 calc R U . D 1
C20 C 0.2457(7) 0.1800(5) 0.5276(5) 0.045(2) Uani 1 1 d D U . . .
H20 H 0.193215 0.156797 0.532351 0.055 Uiso 0.809(6) 1 calc R U P B 1
H20A H 0.309029 0.149598 0.513642 0.055 Uiso 0.191(6) 1 calc R U P B 2
C21 C 0.3269(9) 0.1119(6) 0.5072(6) 0.056(3) Uani 0.809(6) 1 d D U P B 1
H21A H 0.328985 0.088342 0.457995 0.068 Uiso 0.809(6) 1 calc R U P B 1
H21B H 0.379949 0.133414 0.502069 0.068 Uiso 0.809(6) 1 calc R U P B 1
C22 C 0.2392(8) 0.2187(6) 0.6048(5) 0.056(2) Uani 1 1 d D U . . .
H22 H 0.298314 0.199236 0.617383 0.067 Uiso 1 1 calc R U . . .
C23 C 0.1736(9) 0.1918(8) 0.6662(6) 0.073(3) Uani 1 1 d D U . . .
H23A H 0.112888 0.216184 0.660185 0.088 Uiso 1 1 calc R U . . .
H23B H 0.183528 0.132453 0.664071 0.088 Uiso 1 1 calc R U . . .
C24 C 0.2240(7) 0.3102(5) 0.5949(5) 0.045(2) Uani 1 1 d . U . . .
H24 H 0.217290 0.338333 0.643649 0.054 Uiso 1 1 calc R U . . .
C25 C 0.3014(7) 0.3251(5) 0.5378(5) 0.039(2) Uani 1 1 d . . . . .
C26 C 0.3567(8) 0.3715(6) 0.5499(6) 0.053(3) Uani 1 1 d . . . . .
H26 H 0.349123 0.394872 0.598056 0.063 Uiso 1 1 calc R U . . .
C27 C 0.4237(7) 0.3835(5) 0.4904(6) 0.046(2) Uani 1 1 d . . . . .
H27 H 0.464840 0.412029 0.498756 0.055 Uiso 1 1 calc R U . . .
C28 C 0.4304(7) 0.3545(5) 0.4203(5) 0.044(2) Uani 1 1 d . . . . .
H28 H 0.474433 0.365262 0.379553 0.053 Uiso 1 1 calc R U . . .
C29 C 0.3732(6) 0.3092(5) 0.4080(5) 0.040(2) Uani 1 1 d . . . . .
C30 C 0.3102(6) 0.2923(5) 0.4687(5) 0.036(2) Uani 1 1 d . . . . .
C31 C 0.4291(7) 0.1666(5) 0.3171(5) 0.044(2) Uani 1 1 d . . . . .
C32 C 0.4066(7) 0.1091(5) 0.2793(6) 0.050(3) Uani 1 1 d . . . . .
H32 H 0.361096 0.124240 0.252353 0.060 Uiso 1 1 calc R U . . .
C33 C 0.4517(10) 0.0283(6) 0.2812(7) 0.075(4) Uani 1 1 d . . . . .
H33 H 0.438045 -0.011360 0.254001 0.090 Uiso 1 1 calc R U . . .
C34 C 0.5157(9) 0.0059(6) 0.3221(7) 0.064(3) Uani 1 1 d . . . . .
H34 H 0.544941 -0.049357 0.323955 0.077 Uiso 1 1 calc R U . . .
C35 C 0.5371(8) 0.0610(8) 0.3593(8) 0.078(4) Uani 1 1 d . . . . .
H35 H 0.581122 0.045014 0.387595 0.093 Uiso 1 1 calc R U . . .
C36 C 0.4949(8) 0.1417(6) 0.3565(6) 0.057(3) Uani 1 1 d . . . . .
H36 H 0.511636 0.180690 0.382074 0.068 Uiso 1 1 calc R U . . .
C37 C 0.4569(7) 0.3168(6) 0.2515(5) 0.043(2) Uani 1 1 d . . . . .
C38 C 0.5416(7) 0.2739(6) 0.2210(6) 0.050(3) Uani 1 1 d . . . . .
H38 H 0.559020 0.218535 0.232596 0.060 Uiso 1 1 calc R U . . .
C39 C 0.6014(7) 0.3088(6) 0.1745(6) 0.055(3) Uani 1 1 d . . . . .
H39 H 0.659371 0.278239 0.153154 0.065 Uiso 1 1 calc R U . . .
C40 C 0.5747(7) 0.3910(7) 0.1592(5) 0.054(3) Uani 1 1 d . . . . .
H40 H 0.615476 0.416609 0.127729 0.064 Uiso 1 1 calc R U . . .
C41 C 0.4920(7) 0.4341(6) 0.1886(5) 0.044(2) Uani 1 1 d . . . . .
H41 H 0.475223 0.489913 0.178519 0.052 Uiso 1 1 calc R U . . .
C42 C 0.4323(6) 0.3973(5) 0.2331(5) 0.041(2) Uani 1 1 d . . . . .
H42 H 0.373261 0.427203 0.251516 0.049 Uiso 1 1 calc R U . . .
C43 C 0.3796(11) 0.8264(7) 0.1174(9) 0.043(3) Uani 0.742(15) 1 d D U P E 1
C44 C 0.3206(16) 0.8894(13) 0.1604(14) 0.042(3) Uani 0.742(15) 1 d D U P E 1
H44 H 0.270798 0.879273 0.195293 0.051 Uiso 0.742(15) 1 calc R U P E 1
C45 C 0.3324(12) 0.9675(15) 0.1539(10) 0.045(3) Uani 0.742(15) 1 d D U P E 1
H45 H 0.290310 1.010505 0.182962 0.054 Uiso 0.742(15) 1 calc R U P E 1
C46 C 0.4064(9) 0.9819(7) 0.1044(7) 0.042(3) Uani 0.742(15) 1 d D U P E 1
H46 H 0.414400 1.035122 0.098127 0.051 Uiso 0.742(15) 1 calc R U P E 1
C47 C 0.4681(10) 0.9186(6) 0.0644(8) 0.047(3) Uani 0.742(15) 1 d D U P E 1
H47 H 0.520533 0.927592 0.032649 0.057 Uiso 0.742(15) 1 calc R U P E 1
C48 C 0.4540(10) 0.8417(7) 0.0705(8) 0.046(3) Uani 0.742(15) 1 d D U P E 1
H48 H 0.496374 0.798648 0.041693 0.055 Uiso 0.742(15) 1 calc R U P E 1
C49 C 0.2889(7) 0.7245(5) 0.0567(5) 0.046(2) Uani 1 1 d . . . . .
C50 C 0.2560(8) 0.7922(6) 0.0174(6) 0.057(3) Uani 1 1 d . . . . .
H50 H 0.273121 0.840941 0.021435 0.069 Uiso 1 1 calc R U . . .
C51 C 0.1979(8) 0.7878(7) -0.0281(7) 0.064(3) Uani 1 1 d . . . . .
H51 H 0.175564 0.833863 -0.054905 0.077 Uiso 1 1 calc R U . . .
C52 C 0.1729(8) 0.7185(7) -0.0344(6) 0.062(3) Uani 1 1 d . . . . .
H52 H 0.132154 0.716807 -0.064501 0.074 Uiso 1 1 calc R U . . .
C53 C 0.2060(7) 0.6510(6) 0.0024(6) 0.052(3) Uani 1 1 d . . . . .
H53 H 0.189212 0.602511 -0.003722 0.063 Uiso 1 1 calc R U . . .
C54 C 0.2631(7) 0.6523(6) 0.0480(5) 0.047(3) Uani 1 1 d . . . . .
H54 H 0.285180 0.605206 0.073626 0.056 Uiso 1 1 calc R U . . .
C55 C 0.4628(7) 0.6609(5) 0.0860(5) 0.044(2) Uani 1 1 d . . . . .
C56 C 0.4854(7) 0.6199(6) 0.0167(6) 0.049(3) Uani 1 1 d . . . . .
H56 H 0.444405 0.627935 -0.014831 0.059 Uiso 1 1 calc R U . . .
C57 C 0.5702(7) 0.5659(5) -0.0064(5) 0.046(3) Uani 1 1 d . . . . .
H57 H 0.584955 0.536274 -0.052404 0.055 Uiso 1 1 calc R U . . .
C58 C 0.6314(7) 0.5566(5) 0.0387(6) 0.047(3) Uani 1 1 d . . . . .
H58 H 0.688765 0.522588 0.022007 0.057 Uiso 1 1 calc R U . . .
C59 C 0.6097(7) 0.5957(5) 0.1060(5) 0.040(2) Uani 1 1 d . . . . .
C60 C 0.5266(6) 0.6489(5) 0.1292(5) 0.041(2) Uani 1 1 d . . . . .
C61 C 0.5170(6) 0.6895(5) 0.2038(5) 0.039(2) Uani 1 1 d . U . . .
H61 H 0.457959 0.727918 0.220142 0.047 Uiso 1 1 calc R U . . .
C62 C 0.5935(7) 0.7326(6) 0.1947(6) 0.047(2) Uani 1 1 d D U . . .
H62 H 0.589319 0.767610 0.150021 0.056 Uiso 0.809(6) 1 calc R U P B 1
H62A H 0.590757 0.751645 0.246491 0.056 Uiso 0.191(6) 1 calc R U P B 2
C63 C 0.5869(9) 0.7886(8) 0.2580(8) 0.064(3) Uani 0.809(6) 1 d D U P B 1
H63A H 0.526495 0.823906 0.270762 0.076 Uiso 0.809(6) 1 calc R U P B 1
H63B H 0.596801 0.756491 0.302833 0.076 Uiso 0.809(6) 1 calc R U P B 1
C64 C 0.6850(7) 0.6691(6) 0.1719(5) 0.050(2) Uani 1 1 d D U . . .
H64 H 0.713333 0.665340 0.215761 0.060 Uiso 0.809(6) 1 calc R U P B 1
H64A H 0.714223 0.684519 0.120996 0.060 Uiso 0.191(6) 1 calc R U P B 2
C65 C 0.7476(7) 0.6941(7) 0.1063(6) 0.050(3) Uani 0.809(6) 1 d D U P B 1
H65A H 0.723303 0.694962 0.060950 0.060 Uiso 0.809(6) 1 calc R U P B 1
H65B H 0.750911 0.749722 0.115855 0.060 Uiso 0.809(6) 1 calc R U P B 1
C66 C 0.6686(7) 0.5856(6) 0.1618(5) 0.045(2) Uani 1 1 d . U . . .
H66 H 0.724763 0.543399 0.145171 0.054 Uiso 1 1 calc R U . . .
C67 C 0.6138(6) 0.5663(5) 0.2360(5) 0.039(2) Uani 1 1 d . . . . .
C68 C 0.6346(7) 0.5016(6) 0.2812(6) 0.048(2) Uani 1 1 d . . . . .
H68 H 0.691065 0.465389 0.267288 0.057 Uiso 1 1 calc R U . . .
C69 C 0.5781(7) 0.4872(6) 0.3449(5) 0.047(2) Uani 1 1 d . . . . .
H69 H 0.595605 0.442996 0.375542 0.057 Uiso 1 1 calc R U . . .
C70 C 0.4935(6) 0.5388(5) 0.3644(5) 0.038(2) Uani 1 1 d . . . . .
H70 H 0.452254 0.528373 0.407554 0.046 Uiso 1 1 calc R U . . .
C71 C 0.4697(6) 0.6059(5) 0.3201(5) 0.038(2) Uani 1 1 d . . . . .
C72 C 0.5309(6) 0.6215(5) 0.2584(5) 0.035(2) Uani 1 1 d . . . . .
C73 C 0.3702(6) 0.7598(5) 0.3812(5) 0.037(2) Uani 1 1 d . . . . .
C74 C 0.4364(7) 0.7574(7) 0.4194(6) 0.055(3) Uani 1 1 d . . . . .
H74 H 0.475817 0.706737 0.422915 0.066 Uiso 1 1 calc R U . . .
C75 C 0.4485(8) 0.8212(7) 0.4516(6) 0.063(3) Uani 1 1 d . . . . .
H75 H 0.493336 0.814888 0.479127 0.076 Uiso 1 1 calc R U . . .
C76 C 0.3962(10) 0.8952(8) 0.4445(8) 0.079(4) Uani 1 1 d . . . . .
H76 H 0.405522 0.941381 0.465738 0.095 Uiso 1 1 calc R U . . .
C77 C 0.3276(10) 0.9035(7) 0.4053(8) 0.085(4) Uani 1 1 d . . . . .
H77 H 0.290006 0.954715 0.400048 0.103 Uiso 1 1 calc R U . . .
C78 C 0.3177(8) 0.8352(6) 0.3755(6) 0.053(3) Uani 1 1 d . . . . .
H78 H 0.271876 0.840193 0.349206 0.064 Uiso 1 1 calc R U . . .
C79 C 0.2975(6) 0.6240(5) 0.4190(5) 0.038(2) Uani 1 1 d . . . . .
C80 C 0.2833(7) 0.6489(6) 0.4944(6) 0.053(3) Uani 1 1 d . . . . .
H80 H 0.306052 0.692014 0.506274 0.063 Uiso 1 1 calc R U . . .
C81 C 0.2358(7) 0.6100(6) 0.5515(6) 0.057(3) Uani 1 1 d . . . . .
H81 H 0.220640 0.629951 0.601805 0.069 Uiso 1 1 calc R U . . .
C82 C 0.2111(7) 0.5427(6) 0.5345(6) 0.051(3) Uani 1 1 d . . . . .
H82 H 0.182766 0.513982 0.573945 0.061 Uiso 1 1 calc R U . . .
C83 C 0.2265(6) 0.5158(6) 0.4611(5) 0.044(2) Uani 1 1 d . . . . .
H83 H 0.208524 0.469599 0.449724 0.053 Uiso 1 1 calc R U . . .
C84 C 0.2687(6) 0.5578(5) 0.4047(5) 0.038(2) Uani 1 1 d . . . . .
H84 H 0.278330 0.540363 0.354079 0.046 Uiso 1 1 calc R U . . .
C85 C 0.1672(7) 0.3078(5) 0.1195(6) 0.052(3) Uani 1 1 d . . . . .
H85A H 0.111553 0.298545 0.149368 0.078 Uiso 1 1 calc R U . . .
H85B H 0.177912 0.285755 0.068540 0.078 Uiso 1 1 calc R U . . .
H85C H 0.163523 0.365781 0.117163 0.078 Uiso 1 1 calc R U . . .
C86 C 0.3436(7) 0.2898(6) 0.0997(6) 0.052(3) Uani 1 1 d . . . . .
H86A H 0.332260 0.348713 0.100497 0.078 Uiso 1 1 calc R U . . .
H86B H 0.349104 0.270627 0.048555 0.078 Uiso 1 1 calc R U . . .
H86C H 0.398470 0.266609 0.116047 0.078 Uiso 1 1 calc R U . . .
C87 C 0.0855(7) 0.7610(6) 0.2085(6) 0.053(3) Uani 1 1 d . . . . .
H87A H 0.113104 0.778771 0.159344 0.080 Uiso 1 1 calc R U . . .
H87B H 0.025782 0.795321 0.225318 0.080 Uiso 1 1 calc R U . . .
H87C H 0.082212 0.704965 0.204275 0.080 Uiso 1 1 calc R U . . .
C88 C 0.0893(7) 0.7262(7) 0.3533(6) 0.066(3) Uani 1 1 d . . . . .
H88A H 0.082751 0.673638 0.339443 0.098 Uiso 1 1 calc R U . . .
H88B H 0.030785 0.762397 0.370852 0.098 Uiso 1 1 calc R U . . .
H88C H 0.121755 0.719645 0.393450 0.098 Uiso 1 1 calc R U . . .
C63B C 0.567(3) 0.809(2) 0.152(3) 0.058(5) Uani 0.191(6) 1 d D U P B 2
H63C H 0.564097 0.794833 0.100517 0.070 Uiso 0.191(6) 1 calc R U P B 2
H63D H 0.508032 0.840735 0.177815 0.070 Uiso 0.191(6) 1 calc R U P B 2
C21B C 0.197(3) 0.1152(19) 0.522(2) 0.050(6) Uani 0.191(6) 1 d D U P B 2
H21C H 0.134584 0.143624 0.525518 0.059 Uiso 0.191(6) 1 calc R U P B 2
H21D H 0.219989 0.091992 0.470656 0.059 Uiso 0.191(6) 1 calc R U P B 2
O1B O 0.2146(14) 0.4274(12) 0.2651(14) 0.037(2) Uani 0.75(9) 1 d . U P A 2
O3B O 0.0779(7) 0.5625(14) 0.2340(12) 0.038(3) Uani 0.75(9) 1 d D U P A 2
O4B O 0.2126(18) 0.4863(14) 0.1184(6) 0.041(3) Uani 0.75(9) 1 d D U P A 2
O5B O 0.196(2) 0.0473(17) 0.5723(16) 0.053(7) Uani 0.191(6) 1 d D U P B 2
H5B H 0.194423 0.007028 0.548072 0.079 Uiso 0.191(6) 1 d R U P B 2
O7B O 0.632(2) 0.854(2) 0.149(2) 0.069(5) Uani 0.191(6) 1 d D U P B 2
H7B H 0.612281 0.903216 0.144148 0.104 Uiso 0.191(6) 1 d R U P B 2
C7B C 0.096(3) 0.1786(13) 0.365(2) 0.042(3) Uani 0.271(15) 1 d D U P C 2
C8B C 0.154(8) 0.116(4) 0.320(7) 0.043(3) Uani 0.271(15) 1 d D U P C 2
H8B H 0.205626 0.125050 0.286998 0.052 Uiso 0.271(15) 1 calc R U P C 2
C9B C 0.136(3) 0.041(4) 0.325(3) 0.043(4) Uani 0.271(15) 1 d D U P C 2
H9B H 0.163119 0.000935 0.286665 0.052 Uiso 0.271(15) 1 calc R U P C 2
C10B C 0.075(3) 0.027(2) 0.389(2) 0.045(4) Uani 0.271(15) 1 d D U P C 2
H10B H 0.076503 -0.026977 0.403894 0.054 Uiso 0.271(15) 1 calc R U P C 2
C11B C 0.013(2) 0.0895(16) 0.430(2) 0.046(3) Uani 0.271(15) 1 d D U P C 2
H11B H -0.040694 0.081378 0.459942 0.055 Uiso 0.271(15) 1 calc R U P C 2
C12B C 0.032(3) 0.1650(19) 0.425(2) 0.043(3) Uani 0.271(15) 1 d D U P C 2
H12B H 0.001505 0.205714 0.462479 0.052 Uiso 0.271(15) 1 calc R U P C 2
C43B C 0.365(3) 0.8304(13) 0.108(2) 0.043(3) Uani 0.258(15) 1 d D U P E 2
C44B C 0.312(4) 0.888(4) 0.160(4) 0.043(4) Uani 0.258(15) 1 d D U P E 2
H44B H 0.274360 0.873070 0.203668 0.052 Uiso 0.258(15) 1 calc R U P E 2
C45B C 0.315(3) 0.968(5) 0.148(3) 0.042(4) Uani 0.258(15) 1 d D U P E 2
H45B H 0.277978 1.008937 0.183040 0.051 Uiso 0.258(15) 1 calc R U P E 2
C46B C 0.372(3) 0.987(2) 0.085(2) 0.043(4) Uani 0.258(15) 1 d D U P E 2
H46B H 0.376735 1.040846 0.076713 0.051 Uiso 0.258(15) 1 calc R U P E 2
C47B C 0.424(3) 0.9263(15) 0.033(2) 0.044(3) Uani 0.258(15) 1 d D U P E 2
H47B H 0.461756 0.940684 -0.010454 0.053 Uiso 0.258(15) 1 calc R U P E 2
C48B C 0.421(3) 0.8461(17) 0.042(2) 0.043(3) Uani 0.258(15) 1 d D U P E 2
H48B H 0.454411 0.805205 0.006037 0.051 Uiso 0.258(15) 1 calc R U P E 2
O1W O -0.0863(8) 0.6384(7) 0.2127(7) 0.083(3) Uani 0.809(6) 1 d G . P B 1
H1WA H -0.063803 0.633598 0.164649 0.125 Uiso 0.809(6) 1 d G U P B 1
H1WB H -0.041185 0.621631 0.233183 0.125 Uiso 0.809(6) 1 d G U P B 1
O11 O 0.1325(10) 0.5018(11) -0.0715(9) 0.094(5) Uani 0.5 1 d D U P F -1
S3 S 0.0340(5) 0.5464(4) -0.0261(4) 0.0709(17) Uani 0.5 1 d D U P F -1
C1A C -0.0407(18) 0.489(2) -0.0528(14) 0.071(7) Uani 0.5 1 d D U P F -1
H1AA H -0.043451 0.498797 -0.105427 0.107 Uiso 0.5 1 calc R U P F -1
H1AB H -0.100065 0.506685 -0.020676 0.107 Uiso 0.5 1 calc R U P F -1
H1AC H -0.017755 0.431181 -0.046141 0.107 Uiso 0.5 1 calc R U P F -1
C1B C 0.027(2) 0.494(2) 0.0670(11) 0.067(6) Uani 0.5 1 d D U P F -1
H1BA H 0.039688 0.435967 0.058599 0.101 Uiso 0.5 1 calc R U P F -1
H1BB H -0.032860 0.513117 0.098297 0.101 Uiso 0.5 1 calc R U P F -1
H1BC H 0.069727 0.506851 0.092458 0.101 Uiso 0.5 1 calc R U P F -1
O8B O 0.825(3) 0.608(2) 0.187(2) 0.066(5) Uani 0.191(6) 1 d D U P B 2
H8BA H 0.840286 0.618300 0.140981 0.099 Uiso 0.191(6) 1 calc R U P B 2
C65B C 0.748(2) 0.668(3) 0.221(2) 0.062(5) Uani 0.191(6) 1 d D U P B 2
H65C H 0.761991 0.720971 0.222461 0.074 Uiso 0.191(6) 1 calc R U P B 2
H65D H 0.723710 0.652975 0.273026 0.074 Uiso 0.191(6) 1 calc R U P B 2

loop_
_atom_site_aniso_label
_atom_site_aniso_U_11
_atom_site_aniso_U_22
_atom_site_aniso_U_33
_atom_site_aniso_U_23
_atom_site_aniso_U_13
_atom_site_aniso_U_12
Mo1 0.0478(5) 0.0202(4) 0.0357(4) 0.0002(3) -0.0015(4) -0.0087(3)
Cu1 0.0458(7) 0.0224(5) 0.0360(6) 0.0009(4) 0.0004(5) -0.0098(5)
Cu2 0.0504(7) 0.0219(5) 0.0345(6) 0.0012(4) 0.0019(5) -0.0113(5)
S1 0.0582(15) 0.0264(11) 0.0318(12) -0.0019(9) -0.0002(11) -0.0134(10)
S2 0.0492(15) 0.0249(11) 0.0463(14) 0.0031(10) 0.0046(11) -0.0124(10)
P1 0.0447(14) 0.0227(11) 0.0371(13) 0.0000(9) 0.0043(11) -0.0097(10)
P2 0.0448(14) 0.0256(12) 0.0364(13) -0.0003(10) -0.0020(11) -0.0072(10)
P3 0.0486(15) 0.0246(12) 0.0368(13) -0.0013(10) 0.0060(11) -0.0102(10)
P4 0.0449(14) 0.0233(11) 0.0335(12) 0.0001(9) -0.0005(11) -0.0121(10)
O1 0.048(7) 0.020(7) 0.034(8) -0.002(7) -0.002(7) -0.009(6)
O2 0.068(5) 0.027(3) 0.042(4) 0.003(3) -0.013(3) -0.016(3)
O3 0.052(7) 0.023(8) 0.040(7) 0.000(7) 0.001(7) -0.016(7)
O4 0.048(8) 0.020(7) 0.040(6) 0.000(6) -0.005(7) -0.010(7)
O5 0.115(7) 0.040(5) 0.046(5) 0.000(4) -0.011(5) 0.019(5)
O6 0.131(7) 0.075(6) 0.068(5) 0.013(4) -0.017(5) -0.030(5)
O7 0.081(6) 0.054(5) 0.095(6) -0.014(5) -0.001(5) -0.022(5)
O8 0.072(5) 0.055(5) 0.049(5) 0.003(4) -0.006(4) -0.013(4)
O9 0.091(6) 0.024(3) 0.056(4) 0.002(3) -0.012(4) -0.021(3)
O10 0.051(4) 0.028(3) 0.081(5) -0.006(3) 0.005(4) -0.012(3)
C1 0.047(6) 0.039(5) 0.029(5) 0.006(4) 0.003(4) -0.014(4)
C2 0.034(5) 0.040(5) 0.044(6) -0.003(4) 0.005(4) -0.002(4)
C3 0.055(7) 0.049(6) 0.046(6) -0.005(5) 0.022(5) 0.001(5)
C4 0.048(7) 0.079(9) 0.049(7) -0.004(6) -0.003(5) -0.022(6)
C5 0.066(8) 0.066(8) 0.060(7) -0.010(6) -0.001(6) -0.024(6)
C6 0.052(7) 0.049(6) 0.049(6) 0.002(5) 0.010(5) -0.020(5)
C7 0.051(5) 0.030(4) 0.038(5) 0.001(4) 0.003(4) -0.014(4)
C8 0.055(5) 0.030(4) 0.041(5) 0.010(4) 0.000(4) -0.014(4)
C9 0.059(6) 0.027(4) 0.043(5) 0.006(4) -0.001(5) -0.015(5)
C10 0.061(6) 0.028(4) 0.047(5) 0.002(4) 0.000(5) -0.015(4)
C11 0.055(6) 0.031(4) 0.041(5) 0.005(4) 0.004(4) -0.016(4)
C12 0.050(5) 0.032(4) 0.041(5) 0.002(4) 0.003(4) -0.015(4)
C13 0.052(6) 0.021(4) 0.029(5) 0.009(4) 0.004(4) -0.017(4)
C14 0.047(6) 0.021(4) 0.055(6) -0.004(4) -0.015(5) -0.010(4)
C15 0.050(6) 0.016(4) 0.039(5) -0.003(4) 0.011(5) -0.010(4)
C16 0.063(6) 0.016(4) 0.036(5) 0.006(4) 0.002(5) -0.020(4)
C17 0.070(7) 0.024(5) 0.026(4) 0.000(4) 0.005(5) -0.013(4)
C18 0.042(5) 0.024(4) 0.035(5) 0.005(4) -0.003(4) -0.014(4)
C19 0.048(5) 0.035(5) 0.030(4) 0.009(4) 0.006(4) -0.009(4)
C20 0.063(5) 0.029(4) 0.037(4) 0.005(3) -0.002(4) -0.007(4)
C21 0.084(7) 0.028(5) 0.046(5) 0.000(4) -0.004(5) -0.001(5)
C22 0.079(5) 0.042(4) 0.044(4) 0.007(4) -0.004(4) -0.020(4)
C23 0.102(7) 0.064(6) 0.058(5) 0.014(5) -0.023(5) -0.025(5)
C24 0.063(6) 0.030(5) 0.033(5) 0.010(4) 0.004(4) -0.011(4)
C25 0.057(6) 0.028(5) 0.037(5) 0.008(4) -0.019(5) -0.012(4)
C26 0.075(8) 0.034(6) 0.044(6) 0.001(5) -0.022(6) 0.004(5)
C27 0.058(7) 0.032(5) 0.055(6) 0.004(4) -0.019(5) -0.018(5)
C28 0.053(6) 0.030(5) 0.044(6) 0.006(4) -0.003(5) -0.005(4)
C29 0.053(6) 0.024(5) 0.041(5) 0.000(4) -0.006(5) -0.011(4)
C30 0.040(5) 0.032(5) 0.032(5) 0.007(4) -0.005(4) -0.003(4)
C31 0.056(6) 0.026(5) 0.040(5) -0.006(4) -0.003(5) 0.003(4)
C32 0.055(6) 0.030(5) 0.063(7) -0.004(5) -0.016(5) -0.004(5)
C33 0.120(12) 0.030(6) 0.069(8) -0.003(6) -0.007(8) -0.020(7)
C34 0.100(10) 0.022(5) 0.062(7) 0.002(5) -0.023(7) 0.007(6)
C35 0.062(8) 0.068(9) 0.099(10) 0.003(8) -0.031(7) 0.004(7)
C36 0.069(8) 0.041(6) 0.057(7) -0.002(5) -0.014(6) -0.006(5)
C37 0.068(7) 0.036(5) 0.027(5) 0.000(4) -0.009(5) -0.016(5)
C38 0.050(6) 0.039(6) 0.054(6) -0.002(5) 0.012(5) -0.016(5)
C39 0.059(7) 0.045(6) 0.049(6) -0.014(5) 0.008(5) -0.008(5)
C40 0.054(7) 0.070(8) 0.037(6) -0.012(5) 0.004(5) -0.028(6)
C41 0.076(8) 0.033(5) 0.026(5) 0.007(4) -0.012(5) -0.020(5)
C42 0.046(6) 0.035(5) 0.041(5) -0.003(4) -0.009(5) -0.010(4)
C43 0.057(5) 0.028(4) 0.035(4) 0.003(3) 0.006(4) -0.011(4)
C44 0.056(6) 0.028(4) 0.039(4) 0.003(4) 0.000(4) -0.014(4)
C45 0.065(6) 0.026(4) 0.039(5) 0.002(4) -0.004(5) -0.009(5)
C46 0.061(6) 0.028(4) 0.041(5) -0.001(4) -0.010(4) -0.018(4)
C47 0.060(6) 0.033(4) 0.045(5) 0.005(4) 0.002(5) -0.017(4)
C48 0.059(6) 0.032(4) 0.038(5) 0.000(4) 0.005(4) -0.010(4)
C49 0.058(6) 0.032(5) 0.038(5) -0.001(4) 0.010(5) -0.012(5)
C50 0.079(8) 0.037(6) 0.045(6) 0.015(5) -0.002(6) -0.007(5)
C51 0.079(9) 0.047(7) 0.058(7) 0.003(6) -0.012(6) -0.001(6)
C52 0.070(8) 0.070(8) 0.041(6) -0.005(6) -0.016(6) -0.006(6)
C53 0.056(7) 0.044(6) 0.049(6) -0.001(5) -0.003(5) -0.008(5)
C54 0.056(6) 0.051(6) 0.027(5) -0.005(4) -0.001(5) -0.007(5)
C55 0.066(7) 0.018(4) 0.041(5) -0.004(4) 0.010(5) -0.020(4)
C56 0.058(7) 0.041(6) 0.047(6) -0.001(5) 0.000(5) -0.017(5)
C57 0.069(7) 0.031(5) 0.026(5) 0.004(4) 0.020(5) -0.020(5)
C58 0.055(6) 0.024(5) 0.055(6) -0.001(4) 0.004(5) -0.010(4)
C59 0.059(6) 0.015(4) 0.039(5) 0.003(4) 0.007(5) -0.012(4)
C60 0.042(6) 0.032(5) 0.041(5) 0.009(4) 0.011(5) -0.014(4)
C61 0.046(5) 0.034(4) 0.037(5) -0.008(4) -0.001(4) -0.012(4)
C62 0.054(4) 0.034(4) 0.054(4) 0.000(4) 0.000(4) -0.024(4)
C63 0.067(6) 0.043(6) 0.076(6) -0.009(5) 0.003(6) -0.019(5)
C64 0.058(5) 0.038(4) 0.046(4) 0.001(4) 0.005(4) -0.014(4)
C65 0.069(6) 0.043(5) 0.040(5) 0.006(5) -0.006(5) -0.022(5)
C66 0.054(5) 0.034(5) 0.039(5) 0.001(4) 0.009(4) -0.013(4)
C67 0.057(6) 0.027(5) 0.035(5) -0.003(4) -0.002(4) -0.018(4)
C68 0.047(6) 0.037(5) 0.056(6) -0.004(5) -0.003(5) -0.010(4)
C69 0.052(6) 0.045(6) 0.037(5) 0.001(4) 0.006(5) -0.012(5)
C70 0.057(6) 0.031(5) 0.027(5) -0.003(4) -0.006(4) -0.013(4)
C71 0.048(6) 0.028(5) 0.035(5) -0.001(4) -0.005(4) -0.008(4)
C72 0.049(6) 0.020(4) 0.035(5) -0.003(4) -0.005(4) -0.008(4)
C73 0.049(6) 0.031(5) 0.030(5) -0.001(4) -0.004(4) -0.011(4)
C74 0.055(7) 0.054(7) 0.057(7) -0.004(5) -0.012(6) -0.016(5)
C75 0.078(8) 0.049(7) 0.064(7) -0.013(6) -0.025(6) -0.007(6)
C76 0.105(11) 0.072(9) 0.078(9) 0.005(7) -0.045(8) -0.031(8)
C77 0.123(12) 0.029(6) 0.119(11) 0.001(7) -0.063(10) -0.013(7)
C78 0.073(7) 0.031(5) 0.061(7) -0.009(5) -0.028(6) -0.010(5)
C79 0.038(5) 0.021(4) 0.046(5) -0.003(4) 0.003(4) -0.001(4)
C80 0.061(7) 0.034(5) 0.050(6) -0.002(5) 0.012(5) -0.012(5)
C81 0.072(8) 0.046(6) 0.033(5) 0.001(5) 0.015(5) -0.001(5)
C82 0.043(6) 0.042(6) 0.055(7) 0.018(5) 0.003(5) -0.003(5)
C83 0.040(6) 0.036(5) 0.046(6) 0.008(4) 0.000(5) -0.001(4)
C84 0.042(5) 0.026(5) 0.044(5) -0.005(4) -0.007(4) -0.005(4)
C85 0.065(7) 0.026(5) 0.055(6) 0.007(4) -0.011(5) 0.005(5)
C86 0.052(6) 0.045(6) 0.050(6) 0.005(5) 0.011(5) -0.016(5)
C87 0.051(6) 0.043(6) 0.059(7) 0.003(5) -0.004(5) -0.010(5)
C88 0.056(7) 0.067(8) 0.056(7) 0.020(6) 0.007(6) -0.003(6)
C63B 0.060(9) 0.047(8) 0.067(9) -0.002(8) 0.004(9) -0.029(8)
C21B 0.073(10) 0.026(9) 0.034(9) 0.004(8) 0.003(9) 0.005(9)
O1B 0.048(5) 0.019(5) 0.037(5) -0.001(4) 0.002(4) -0.007(4)
O3B 0.055(4) 0.018(5) 0.043(5) 0.000(4) 0.000(4) -0.020(4)
O4B 0.047(7) 0.026(5) 0.046(4) -0.004(4) 0.002(4) -0.011(5)
O5B 0.077(13) 0.032(11) 0.029(11) -0.001(10) 0.000(11) 0.013(11)
O7B 0.072(9) 0.052(8) 0.081(9) -0.007(8) 0.002(9) -0.027(8)
C7B 0.051(5) 0.030(4) 0.040(5) 0.005(4) 0.003(5) -0.011(5)
C8B 0.054(6) 0.029(5) 0.041(5) 0.008(5) 0.000(5) -0.014(5)
C9B 0.057(6) 0.027(5) 0.043(6) 0.007(5) 0.000(5) -0.015(5)
C10B 0.057(6) 0.030(5) 0.045(6) 0.005(5) 0.002(6) -0.017(5)
C11B 0.056(6) 0.031(5) 0.045(6) 0.005(5) 0.004(5) -0.014(5)
C12B 0.052(6) 0.032(5) 0.040(6) 0.005(5) 0.003(5) -0.012(5)
C43B 0.056(6) 0.028(4) 0.036(5) 0.003(4) 0.005(5) -0.011(5)
C44B 0.059(6) 0.028(5) 0.038(5) 0.003(5) 0.001(5) -0.012(5)
C45B 0.061(7) 0.026(5) 0.038(5) -0.001(5) -0.006(5) -0.012(6)
C46B 0.061(7) 0.027(5) 0.041(6) 0.002(5) -0.004(6) -0.017(6)
C47B 0.060(6) 0.029(5) 0.040(6) 0.002(5) 0.002(5) -0.017(5)
C48B 0.057(6) 0.029(5) 0.038(6) 0.003(5) 0.004(5) -0.017(5)
O1W 0.096(8) 0.068(7) 0.096(8) 0.004(7) -0.044(7) -0.018(6)
O11 0.112(11) 0.082(11) 0.086(10) -0.006(9) -0.015(9) -0.023(9)
S3 0.079(4) 0.064(4) 0.064(4) 0.004(3) -0.006(3) -0.016(3)
C1A 0.083(12) 0.079(16) 0.033(10) -0.001(11) 0.005(10) 0.000(12)
C1B 0.073(14) 0.055(13) 0.080(12) 0.023(12) -0.020(9) -0.030(11)
O8B 0.071(9) 0.059(9) 0.059(8) 0.007(8) -0.001(8) -0.013(8)
C65B 0.068(9) 0.052(9) 0.055(9) 0.006(8) 0.004(8) -0.012(8)

loop_
_atom_type_symbol
_atom_type_description
_atom_type_scat_dispersion_real
_atom_type_scat_dispersion_imag
_atom_type_scat_source
C C 0.0033 0.0016 'International Tables Vol C Tables 4.2.6.8 and 6.1.1.4'
H H 0.0000 0.0000 'International Tables Vol C Tables 4.2.6.8 and 6.1.1.4'
Cu Cu 0.3201 1.2651 'International Tables Vol C Tables 4.2.6.8 and 6.1.1.4'
Mo Mo -1.6832 0.6857 'International Tables Vol C Tables 4.2.6.8 and 6.1.1.4'
O O 0.0106 0.0060 'International Tables Vol C Tables 4.2.6.8 and 6.1.1.4'
P P 0.1023 0.0942 'International Tables Vol C Tables 4.2.6.8 and 6.1.1.4'
S S 0.1246 0.1234 'International Tables Vol C Tables 4.2.6.8 and 6.1.1.4'

loop_
_geom_angle_atom_site_label_1
_geom_angle_atom_site_label_2
_geom_angle_atom_site_label_3
_geom_angle
_geom_angle_site_symmetry_1
_geom_angle_site_symmetry_3
_geom_angle_publ_flag
O1 Mo1 O2 108.3(19) . . ?
O3 Mo1 O1 107(3) . . ?
O3 Mo1 O2 99(3) . . ?
O4 Mo1 O1 113(3) . . ?
O4 Mo1 O2 105(2) . . ?
O4 Mo1 O3 123(4) . . ?
O1B Mo1 O2 110.9(7) . . ?
O3B Mo1 O2 111.3(9) . . ?
O3B Mo1 O1B 111.6(7) . . ?
O4B Mo1 O2 111.0(8) . . ?
O4B Mo1 O1B 107.7(8) . . ?
O4B Mo1 O3B 104.1(16) . . ?
P1 Cu1 S1 106.46(10) . . ?
P2 Cu1 S1 108.41(9) . . ?
P2 Cu1 P1 124.22(10) . . ?
O1 Cu1 S1 107.4(16) . . ?
O1 Cu1 P1 101.1(18) . . ?
O1 Cu1 P2 108.2(15) . . ?
O1B Cu1 S1 100.1(7) . . ?
O1B Cu1 P1 107.9(6) . . ?
O1B Cu1 P2 107.1(5) . . ?
P3 Cu2 S2 106.58(10) . . ?
P3 Cu2 P4 123.61(10) . . ?
P4 Cu2 S2 109.44(9) . . ?
O2 Cu2 S2 96.1(2) . . ?
O2 Cu2 P3 108.75(19) . . ?
O2 Cu2 P4 108.81(19) . . ?
O9 S1 Cu1 117.3(3) . . ?
O9 S1 C85 107.7(5) . . ?
O9 S1 C86 107.9(4) . . ?
C85 S1 Cu1 113.4(3) . . ?
C85 S1 C86 99.9(5) . . ?
C86 S1 Cu1 109.1(4) . . ?
O10 S2 Cu2 119.6(3) . . ?
O10 S2 C87 107.3(5) . . ?
O10 S2 C88 107.9(5) . . ?
C87 S2 Cu2 111.9(4) . . ?
C87 S2 C88 99.9(6) . . ?
C88 S2 Cu2 108.3(4) . . ?
C1 P1 Cu1 110.5(3) . . ?
C1 P1 C7 106.3(6) . . ?
C1 P1 C13 108.7(4) . . ?
C1 P1 C7B 94.9(16) . . ?
C7 P1 Cu1 119.7(5) . . ?
C13 P1 Cu1 111.0(3) . . ?
C13 P1 C7 99.8(5) . . ?
C13 P1 C7B 106.5(13) . . ?
C7B P1 Cu1 123.5(12) . . ?
C29 P2 Cu1 113.4(3) . . ?
C31 P2 Cu1 120.1(4) . . ?
C31 P2 C29 101.0(4) . . ?
C31 P2 C37 104.4(5) . . ?
C37 P2 Cu1 113.0(3) . . ?
C37 P2 C29 102.8(4) . . ?
C43 P3 Cu2 118.8(5) . . ?
C49 P3 Cu2 111.7(3) . . ?
C49 P3 C43 105.5(6) . . ?
C49 P3 C55 106.1(4) . . ?
C49 P3 C43B 95.8(17) . . ?
C55 P3 Cu2 112.0(3) . . ?
C55 P3 C43 101.6(6) . . ?
C55 P3 C43B 106.7(14) . . ?
C43B P3 Cu2 122.4(12) . . ?
C71 P4 Cu2 113.6(3) . . ?
C73 P4 Cu2 119.0(3) . . ?
C73 P4 C71 102.2(4) . . ?
C73 P4 C79 103.3(4) . . ?
C79 P4 Cu2 113.0(3) . . ?
C79 P4 C71 104.0(4) . . ?
Mo1 O1 Cu1 138(4) . . ?
Mo1 O2 Cu2 161.9(4) . . ?
C21 O5 H5 109.5 . . ?
C23 O6 H6 109.5 . . ?
C63 O7 H7 109.5 . . ?
C65 O8 H8 109.5 . . ?
C2 C1 P1 118.2(7) . . ?
C6 C1 P1 122.0(8) . . ?
C6 C1 C2 119.5(9) . . ?
C1 C2 H2 120.6 . . ?
C3 C2 C1 118.8(10) . . ?
C3 C2 H2 120.6 . . ?
C2 C3 H3 119.6 . . ?
C4 C3 C2 120.8(10) . . ?
C4 C3 H3 119.6 . . ?
C3 C4 H4 120.1 . . ?
C5 C4 C3 119.8(11) . . ?
C5 C4 H4 120.1 . . ?
C4 C5 H5A 120.3 . . ?
C4 C5 C6 119.4(11) . . ?
C6 C5 H5A 120.3 . . ?
C1 C6 H6A 119.2 . . ?
C5 C6 C1 121.6(10) . . ?
C5 C6 H6A 119.2 . . ?
C8 C7 P1 116.7(14) . . ?
C12 C7 P1 122.7(10) . . ?
C12 C7 C8 120.6(16) . . ?
C7 C8 H8A 120.0 . . ?
C7 C8 C9 120(3) . . ?
C9 C8 H8A 120.0 . . ?
C8 C9 H9 120.2 . . ?
C8 C9 C10 120(2) . . ?
C10 C9 H9 120.2 . . ?
C9 C10 H10 120.6 . . ?
C11 C10 C9 118.8(14) . . ?
C11 C10 H10 120.6 . . ?
C10 C11 H11 119.4 . . ?
C10 C11 C12 121.1(12) . . ?
C12 C11 H11 119.4 . . ?
C7 C12 C11 119.7(11) . . ?
C7 C12 H12 120.2 . . ?
C11 C12 H12 120.2 . . ?
C14 C13 P1 122.7(7) . . ?
C18 C13 P1 118.0(7) . . ?
C18 C13 C14 119.2(8) . . ?
C13 C14 H14 121.2 . . ?
C13 C14 C15 117.7(8) . . ?
C15 C14 H14 121.2 . . ?
C14 C15 H15 118.8 . . ?
C16 C15 C14 122.3(8) . . ?
C16 C15 H15 118.8 . . ?
C15 C16 H16 120.0 . . ?
C15 C16 C17 120.0(8) . . ?
C17 C16 H16 120.0 . . ?
C16 C17 C18 117.7(9) . . ?
C16 C17 C24 129.4(8) . . ?
C18 C17 C24 112.8(8) . . ?
C13 C18 C17 123.0(8) . . ?
C13 C18 C19 126.8(8) . . ?
C17 C18 C19 110.2(8) . . ?
C18 C19 H19 111.2 . . ?
C18 C19 C20 107.9(7) . . ?
C18 C19 C30 106.5(7) . . ?
C20 C19 H19 111.2 . . ?
C30 C19 H19 111.2 . . ?
C30 C19 C20 108.6(8) . . ?
C19 C20 H20 107.6 . . ?
C19 C20 H20A 102.6 . . ?
C21 C20 C19 113.1(8) . . ?
C21 C20 H20 107.6 . . ?
C21 C20 C22 111.1(9) . . ?
C22 C20 C19 109.7(7) . . ?
C22 C20 H20 107.6 . . ?
C22 C20 H20A 102.6 . . ?
C21B C20 C19 116.0(15) . . ?
C21B C20 H20A 102.6 . . ?
C21B C20 C22 120.5(18) . . ?
O5 C21 C20 112.4(9) . . ?
O5 C21 H21A 109.1 . . ?
O5 C21 H21B 109.1 . . ?
C20 C21 H21A 109.1 . . ?
C20 C21 H21B 109.1 . . ?
H21A C21 H21B 107.9 . . ?
C20 C22 H22 106.9 . . ?
C23 C22 C20 112.0(9) . . ?
C23 C22 H22 106.9 . . ?
C23 C22 C24 115.6(9) . . ?
C24 C22 C20 107.9(8) . . ?
C24 C22 H22 106.9 . . ?
O6 C23 C22 108.5(10) . . ?
O6 C23 H23A 110.0 . . ?
O6 C23 H23B 110.0 . . ?
C22 C23 H23A 110.0 . . ?
C22 C23 H23B 110.0 . . ?
H23A C23 H23B 108.4 . . ?
C17 C24 C22 109.2(8) . . ?
C17 C24 H24 111.0 . . ?
C22 C24 H24 111.0 . . ?
C25 C24 C17 107.0(7) . . ?
C25 C24 C22 107.5(8) . . ?
C25 C24 H24 111.0 . . ?
C26 C25 C24 125.1(9) . . ?
C30 C25 C24 113.4(9) . . ?
C30 C25 C26 121.4(10) . . ?
C25 C26 H26 120.5 . . ?
C25 C26 C27 119.0(9) . . ?
C27 C26 H26 120.5 . . ?
C26 C27 H27 119.9 . . ?
C28 C27 C26 120.2(10) . . ?
C28 C27 H27 119.9 . . ?
C27 C28 H28 119.7 . . ?
C27 C28 C29 120.6(9) . . ?
C29 C28 H28 119.7 . . ?
C28 C29 P2 123.0(7) . . ?
C30 C29 P2 117.9(7) . . ?
C30 C29 C28 119.1(8) . . ?
C25 C30 C19 112.7(8) . . ?
C25 C30 C29 119.6(9) . . ?
C29 C30 C19 127.5(8) . . ?
C32 C31 P2 120.2(8) . . ?
C32 C31 C36 118.5(9) . . ?
C36 C31 P2 121.3(7) . . ?
C31 C32 H32 120.4 . . ?
C31 C32 C33 119.2(10) . . ?
C33 C32 H32 120.4 . . ?
C32 C33 H33 119.7 . . ?
C34 C33 C32 120.5(11) . . ?
C34 C33 H33 119.7 . . ?
C33 C34 H34 119.7 . . ?
C35 C34 C33 120.5(10) . . ?
C35 C34 H34 119.7 . . ?
C34 C35 H35 120.0 . . ?
C34 C35 C36 120.0(11) . . ?
C36 C35 H35 120.0 . . ?
C31 C36 C35 121.3(10) . . ?
C31 C36 H36 119.3 . . ?
C35 C36 H36 119.3 . . ?
C38 C37 P2 123.5(7) . . ?
C38 C37 C42 118.3(9) . . ?
C42 C37 P2 118.2(8) . . ?
C37 C38 H38 119.1 . . ?
C39 C38 C37 121.7(10) . . ?
C39 C38 H38 119.1 . . ?
C38 C39 H39 120.9 . . ?
C38 C39 C40 118.1(9) . . ?
C40 C39 H39 120.9 . . ?
C39 C40 H40 119.5 . . ?
C41 C40 C39 121.0(10) . . ?
C41 C40 H40 119.5 . . ?
C40 C41 H41 120.1 . . ?
C40 C41 C42 119.9(9) . . ?
C42 C41 H41 120.1 . . ?
C37 C42 H42 119.6 . . ?
C41 C42 C37 120.9(9) . . ?
C41 C42 H42 119.6 . . ?
C44 C43 P3 118.7(13) . . ?
C48 C43 P3 123.1(10) . . ?
C48 C43 C44 118.2(14) . . ?
C43 C44 H44 119.3 . . ?
C43 C44 C45 121(2) . . ?
C45 C44 H44 119.3 . . ?
C44 C45 H45 120.4 . . ?
C46 C45 C44 119(2) . . ?
C46 C45 H45 120.4 . . ?
C45 C46 H46 120.2 . . ?
C47 C46 C45 119.6(15) . . ?
C47 C46 H46 120.2 . . ?
C46 C47 H47 119.9 . . ?
C46 C47 C48 120.1(12) . . ?
C48 C47 H47 119.9 . . ?
C43 C48 C47 121.2(11) . . ?
C43 C48 H48 119.4 . . ?
C47 C48 H48 119.4 . . ?
C50 C49 P3 123.6(8) . . ?
C50 C49 C54 118.4(10) . . ?
C54 C49 P3 117.8(7) . . ?
C49 C50 H50 120.1 . . ?
C49 C50 C51 119.7(11) . . ?
C51 C50 H50 120.1 . . ?
C50 C51 H51 119.6 . . ?
C52 C51 C50 120.7(11) . . ?
C52 C51 H51 119.6 . . ?
C51 C52 H52 119.8 . . ?
C51 C52 C53 120.4(11) . . ?
C53 C52 H52 119.8 . . ?
C52 C53 H53 119.5 . . ?
C52 C53 C54 121.0(11) . . ?
C54 C53 H53 119.5 . . ?
C49 C54 H54 120.2 . . ?
C53 C54 C49 119.7(10) . . ?
C53 C54 H54 120.2 . . ?
C56 C55 P3 124.2(9) . . ?
C56 C55 C60 117.9(9) . . ?
C60 C55 P3 117.9(6) . . ?
C55 C56 H56 120.1 . . ?
C55 C56 C57 119.7(10) . . ?
C57 C56 H56 120.1 . . ?
C56 C57 H57 120.0 . . ?
C58 C57 C56 119.9(9) . . ?
C58 C57 H57 120.0 . . ?
C57 C58 H58 119.7 . . ?
C59 C58 C57 120.6(9) . . ?
C59 C58 H58 119.7 . . ?
C58 C59 C60 119.9(9) . . ?
C58 C59 C66 125.0(9) . . ?
C60 C59 C66 115.1(8) . . ?
C55 C60 C59 121.9(8) . . ?
C55 C60 C61 126.4(8) . . ?
C59 C60 C61 111.8(9) . . ?
C60 C61 H61 111.8 . . ?
C60 C61 C62 107.2(7) . . ?
C60 C61 C72 105.2(7) . . ?
C62 C61 H61 111.8 . . ?
C72 C61 H61 111.8 . . ?
C72 C61 C62 108.8(8) . . ?
C61 C62 H62 105.4 . . ?
C61 C62 H62A 105.1 . . ?
C61 C62 C64 109.7(7) . . ?
C63 C62 C61 115.5(8) . . ?
C63 C62 H62 105.4 . . ?
C63 C62 C64 114.4(9) . . ?
C64 C62 H62 105.4 . . ?
C64 C62 H62A 105.1 . . ?
C63B C62 C61 106.0(16) . . ?
C63B C62 H62A 105.1 . . ?
C63B C62 C64 124(2) . . ?
O7 C63 C62 112.8(10) . . ?
O7 C63 H63A 109.0 . . ?
O7 C63 H63B 109.0 . . ?
C62 C63 H63A 109.0 . . ?
C62 C63 H63B 109.0 . . ?
H63A C63 H63B 107.8 . . ?
C62 C64 H64 106.6 . . ?
C62 C64 H64A 106.1 . . ?
C65 C64 C62 113.4(8) . . ?
C65 C64 H64 106.6 . . ?
C65 C64 C66 114.1(8) . . ?
C66 C64 C62 109.2(8) . . ?
C66 C64 H64 106.6 . . ?
C66 C64 H64A 106.1 . . ?
C65B C64 C62 115.7(15) . . ?
C65B C64 H64A 106.1 . . ?
C65B C64 C66 113(2) . . ?
O8 C65 C64 114.4(9) . . ?
O8 C65 H65A 108.7 . . ?
O8 C65 H65B 108.7 . . ?
C64 C65 H65A 108.7 . . ?
C64 C65 H65B 108.7 . . ?
H65A C65 H65B 107.6 . . ?
C59 C66 C64 106.4(8) . . ?
C59 C66 H66 112.4 . . ?
C64 C66 H66 112.4 . . ?
C67 C66 C59 106.1(8) . . ?
C67 C66 C64 106.7(7) . . ?
C67 C66 H66 112.4 . . ?
C68 C67 C66 127.9(9) . . ?
C68 C67 C72 118.2(9) . . ?
C72 C67 C66 113.9(8) . . ?
C67 C68 H68 118.4 . . ?
C69 C68 C67 123.1(10) . . ?
C69 C68 H68 118.4 . . ?
C68 C69 H69 120.6 . . ?
C68 C69 C70 118.8(9) . . ?
C70 C69 H69 120.6 . . ?
C69 C70 H70 120.0 . . ?
C69 C70 C71 120.0(9) . . ?
C71 C70 H70 120.0 . . ?
C70 C71 P4 121.4(7) . . ?
C72 C71 P4 119.0(7) . . ?
C72 C71 C70 119.5(8) . . ?
C67 C72 C61 112.6(8) . . ?
C71 C72 C61 127.0(8) . . ?
C71 C72 C67 120.1(8) . . ?
C74 C73 P4 122.6(7) . . ?
C78 C73 P4 122.5(7) . . ?
C78 C73 C74 114.9(9) . . ?
C73 C74 H74 117.7 . . ?
C75 C74 C73 124.6(11) . . ?
C75 C74 H74 117.7 . . ?
C74 C75 H75 120.3 . . ?
C74 C75 C76 119.3(11) . . ?
C76 C75 H75 120.3 . . ?
C75 C76 H76 120.1 . . ?
C75 C76 C77 119.8(12) . . ?
C77 C76 H76 120.1 . . ?
C76 C77 H77 121.2 . . ?
C78 C77 C76 117.6(11) . . ?
C78 C77 H77 121.2 . . ?
C73 C78 H78 118.2 . . ?
C77 C78 C73 123.7(10) . . ?
C77 C78 H78 118.2 . . ?
C80 C79 P4 123.9(7) . . ?
C84 C79 P4 117.9(7) . . ?
C84 C79 C80 118.2(9) . . ?
C79 C80 H80 120.1 . . ?
C81 C80 C79 119.7(10) . . ?
C81 C80 H80 120.1 . . ?
C80 C81 H81 120.2 . . ?
C82 C81 C80 119.6(9) . . ?
C82 C81 H81 120.2 . . ?
C81 C82 H82 119.3 . . ?
C81 C82 C83 121.4(10) . . ?
C83 C82 H82 119.3 . . ?
C82 C83 H83 120.8 . . ?
C84 C83 C82 118.4(10) . . ?
C84 C83 H83 120.8 . . ?
C79 C84 C83 122.5(9) . . ?
C79 C84 H84 118.7 . . ?
C83 C84 H84 118.7 . . ?
S1 C85 H85A 109.5 . . ?
S1 C85 H85B 109.5 . . ?
S1 C85 H85C 109.5 . . ?
H85A C85 H85B 109.5 . . ?
H85A C85 H85C 109.5 . . ?
H85B C85 H85C 109.5 . . ?
S1 C86 H86A 109.5 . . ?
S1 C86 H86B 109.5 . . ?
S1 C86 H86C 109.5 . . ?
H86A C86 H86B 109.5 . . ?
H86A C86 H86C 109.5 . . ?
H86B C86 H86C 109.5 . . ?
S2 C87 H87A 109.5 . . ?
S2 C87 H87B 109.5 . . ?
S2 C87 H87C 109.5 . . ?
H87A C87 H87B 109.5 . . ?
H87A C87 H87C 109.5 . . ?
H87B C87 H87C 109.5 . . ?
S2 C88 H88A 109.5 . . ?
S2 C88 H88B 109.5 . . ?
S2 C88 H88C 109.5 . . ?
H88A C88 H88B 109.5 . . ?
H88A C88 H88C 109.5 . . ?
H88B C88 H88C 109.5 . . ?
C62 C63B H63C 110.3 . . ?
C62 C63B H63D 110.3 . . ?
H63C C63B H63D 108.5 . . ?
O7B C63B C62 107(3) . . ?
O7B C63B H63C 110.3 . . ?
O7B C63B H63D 110.3 . . ?
C20 C21B H21C 106.3 . . ?
C20 C21B H21D 106.3 . . ?
H21C C21B H21D 106.4 . . ?
O5B C21B C20 124(3) . . ?
O5B C21B H21C 106.3 . . ?
O5B C21B H21D 106.3 . . ?
Mo1 O1B Cu1 155.8(15) . . ?
C21B O5B H5B 109.1 . . ?
C63B O7B H7B 112.2 . . ?
C8B C7B P1 119(3) . . ?
C12B C7B P1 118(2) . . ?
C12B C7B C8B 122(4) . . ?
C7B C8B H8B 120.7 . . ?
C7B C8B C9B 119(6) . . ?
C9B C8B H8B 120.7 . . ?
C8B C9B H9B 121.6 . . ?
C8B C9B C10B 117(6) . . ?
C10B C9B H9B 121.6 . . ?
C9B C10B H10B 119.3 . . ?
C11B C10B C9B 121(4) . . ?
C11B C10B H10B 119.3 . . ?
C10B C11B H11B 121.2 . . ?
C10B C11B C12B 118(3) . . ?
C12B C11B H11B 121.2 . . ?
C7B C12B C11B 118(3) . . ?
C7B C12B H12B 121.1 . . ?
C11B C12B H12B 121.1 . . ?
C44B C43B P3 117(4) . . ?
C44B C43B C48B 125(4) . . ?
C48B C43B P3 118(2) . . ?
C43B C44B H44B 120.6 . . ?
C43B C44B C45B 119(6) . . ?
C45B C44B H44B 120.6 . . ?
C44B C45B H45B 120.7 . . ?
C44B C45B C46B 119(6) . . ?
C46B C45B H45B 120.7 . . ?
C45B C46B H46B 119.9 . . ?
C45B C46B C47B 120(4) . . ?
C47B C46B H46B 119.9 . . ?
C46B C47B H47B 118.7 . . ?
C48B C47B C46B 123(3) . . ?
C48B C47B H47B 118.7 . . ?
C43B C48B C47B 115(3) . . ?
C43B C48B H48B 122.6 . . ?
C47B C48B H48B 122.6 . . ?
H1WA O1W H1WB 104.5 . . ?
O11 S3 C1A 105.1(12) . . ?
O11 S3 C1B 101.9(13) . . ?
C1A S3 C1B 90.3(12) . . ?
S3 C1A H1AA 109.5 . . ?
S3 C1A H1AB 109.5 . . ?
S3 C1A H1AC 109.5 . . ?
H1AA C1A H1AB 109.5 . . ?
H1AA C1A H1AC 109.5 . . ?
H1AB C1A H1AC 109.5 . . ?
S3 C1B H1BA 109.5 . . ?
S3 C1B H1BB 109.5 . . ?
S3 C1B H1BC 109.5 . . ?
H1BA C1B H1BB 109.5 . . ?
H1BA C1B H1BC 109.5 . . ?
H1BB C1B H1BC 109.5 . . ?
C65B O8B H8BA 109.5 . . ?
C64 C65B H65C 111.0 . . ?
C64 C65B H65D 111.0 . . ?
O8B C65B C64 104(3) . . ?
O8B C65B H65C 111.0 . . ?
O8B C65B H65D 111.0 . . ?
H65C C65B H65D 109.0 . . ?

loop_
_geom_bond_atom_site_label_1
_geom_bond_atom_site_label_2
_geom_bond_distance
_geom_bond_site_symmetry_2
_geom_bond_publ_flag
Mo1 O1 1.77(5) . ?
Mo1 O2 1.788(6) . ?
Mo1 O3 1.752(15) . ?
Mo1 O4 1.748(15) . ?
Mo1 O1B 1.766(16) . ?
Mo1 O3B 1.751(8) . ?
Mo1 O4B 1.742(8) . ?
Cu1 S1 2.350(2) . ?
Cu1 P1 2.274(3) . ?
Cu1 P2 2.273(3) . ?
Cu1 O1 2.17(6) . ?
Cu1 O1B 2.000(18) . ?
Cu2 S2 2.355(3) . ?
Cu2 P3 2.274(3) . ?
Cu2 P4 2.275(3) . ?
Cu2 O2 2.008(6) . ?
S1 O9 1.489(6) . ?
S1 C85 1.760(10) . ?
S1 C86 1.780(10) . ?
S2 O10 1.483(6) . ?
S2 C87 1.751(11) . ?
S2 C88 1.780(11) . ?
P1 C1 1.814(10) . ?
P1 C7 1.849(10) . ?
P1 C13 1.838(9) . ?
P1 C7B 1.851(16) . ?
P2 C29 1.859(9) . ?
P2 C31 1.824(9) . ?
P2 C37 1.831(10) . ?
P3 C43 1.850(10) . ?
P3 C49 1.810(11) . ?
P3 C55 1.814(10) . ?
P3 C43B 1.844(16) . ?
P4 C71 1.849(9) . ?
P4 C73 1.807(9) . ?
P4 C79 1.818(10) . ?
O5 H5 0.8400 . ?
O5 C21 1.421(12) . ?
O6 H6 0.8400 . ?
O6 C23 1.441(11) . ?
O7 H7 0.8400 . ?
O7 C63 1.437(12) . ?
O8 H8 0.8400 . ?
O8 C65 1.435(12) . ?
C1 C2 1.404(13) . ?
C1 C6 1.391(14) . ?
C2 H2 0.9500 . ?
C2 C3 1.403(14) . ?
C3 H3 0.9500 . ?
C3 C4 1.399(15) . ?
C4 H4 0.9500 . ?
C4 C5 1.386(16) . ?
C5 H5A 0.9500 . ?
C5 C6 1.388(16) . ?
C6 H6A 0.9500 . ?
C7 C8 1.383(14) . ?
C7 C12 1.362(12) . ?
C8 H8A 0.9500 . ?
C8 C9 1.390(14) . ?
C9 H9 0.9500 . ?
C9 C10 1.406(12) . ?
C10 H10 0.9500 . ?
C10 C11 1.373(12) . ?
C11 H11 0.9500 . ?
C11 C12 1.396(11) . ?
C12 H12 0.9500 . ?
C13 C14 1.419(12) . ?
C13 C18 1.347(12) . ?
C14 H14 0.9500 . ?
C14 C15 1.447(12) . ?
C15 H15 0.9500 . ?
C15 C16 1.351(13) . ?
C16 H16 0.9500 . ?
C16 C17 1.399(13) . ?
C17 C18 1.443(12) . ?
C17 C24 1.512(14) . ?
C18 C19 1.500(12) . ?
C19 H19 1.0000 . ?
C19 C20 1.552(12) . ?
C19 C30 1.525(13) . ?
C20 H20 1.0000 . ?
C20 H20A 1.0000 . ?
C20 C21 1.504(11) . ?
C20 C22 1.551(13) . ?
C20 C21B 1.520(17) . ?
C21 H21A 0.9900 . ?
C21 H21B 0.9900 . ?
C22 H22 1.0000 . ?
C22 C23 1.498(12) . ?
C22 C24 1.537(13) . ?
C23 H23A 0.9900 . ?
C23 H23B 0.9900 . ?
C24 H24 1.0000 . ?
C24 C25 1.497(13) . ?
C25 C26 1.382(14) . ?
C25 C30 1.365(12) . ?
C26 H26 0.9500 . ?
C26 C27 1.393(15) . ?
C27 H27 0.9500 . ?
C27 C28 1.363(13) . ?
C28 H28 0.9500 . ?
C28 C29 1.396(13) . ?
C29 C30 1.395(13) . ?
C31 C32 1.383(13) . ?
C31 C36 1.384(14) . ?
C32 H32 0.9500 . ?
C32 C33 1.398(14) . ?
C33 H33 0.9500 . ?
C33 C34 1.376(17) . ?
C34 H34 0.9500 . ?
C34 C35 1.333(17) . ?
C35 H35 0.9500 . ?
C35 C36 1.386(15) . ?
C36 H36 0.9500 . ?
C37 C38 1.377(13) . ?
C37 C42 1.387(13) . ?
C38 H38 0.9500 . ?
C38 C39 1.368(14) . ?
C39 H39 0.9500 . ?
C39 C40 1.405(15) . ?
C40 H40 0.9500 . ?
C40 C41 1.348(14) . ?
C41 H41 0.9500 . ?
C41 C42 1.372(13) . ?
C42 H42 0.9500 . ?
C43 C44 1.380(11) . ?
C43 C48 1.377(12) . ?
C44 H44 0.9500 . ?
C44 C45 1.393(11) . ?
C45 H45 0.9500 . ?
C45 C46 1.388(12) . ?
C46 H46 0.9500 . ?
C46 C47 1.377(11) . ?
C47 H47 0.9500 . ?
C47 C48 1.385(11) . ?
C48 H48 0.9500 . ?
C49 C50 1.396(13) . ?
C49 C54 1.420(14) . ?
C50 H50 0.9500 . ?
C50 C51 1.398(16) . ?
C51 H51 0.9500 . ?
C51 C52 1.358(16) . ?
C52 H52 0.9500 . ?
C52 C53 1.368(15) . ?
C53 H53 0.9500 . ?
C53 C54 1.376(14) . ?
C54 H54 0.9500 . ?
C55 C56 1.401(13) . ?
C55 C60 1.401(14) . ?
C56 H56 0.9500 . ?
C56 C57 1.426(14) . ?
C57 H57 0.9500 . ?
C57 C58 1.395(14) . ?
C58 H58 0.9500 . ?
C58 C59 1.356(13) . ?
C59 C60 1.402(12) . ?
C59 C66 1.517(14) . ?
C60 C61 1.512(12) . ?
C61 H61 1.0000 . ?
C61 C62 1.554(13) . ?
C61 C72 1.513(12) . ?
C62 H62 1.0000 . ?
C62 H62A 1.0000 . ?
C62 C63 1.498(12) . ?
C62 C64 1.576(14) . ?
C62 C63B 1.514(17) . ?
C63 H63A 0.9900 . ?
C63 H63B 0.9900 . ?
C64 H64 1.0000 . ?
C64 H64A 1.0000 . ?
C64 C65 1.502(12) . ?
C64 C66 1.538(13) . ?
C64 C65B 1.495(17) . ?
C65 H65A 0.9900 . ?
C65 H65B 0.9900 . ?
C66 H66 1.0000 . ?
C66 C67 1.513(13) . ?
C67 C68 1.377(13) . ?
C67 C72 1.413(12) . ?
C68 H68 0.9500 . ?
C68 C69 1.358(13) . ?
C69 H69 0.9500 . ?
C69 C70 1.401(13) . ?
C70 H70 0.9500 . ?
C70 C71 1.407(12) . ?
C71 C72 1.382(13) . ?
C73 C74 1.387(13) . ?
C73 C78 1.373(13) . ?
C74 H74 0.9500 . ?
C74 C75 1.333(14) . ?
C75 H75 0.9500 . ?
C75 C76 1.358(16) . ?
C76 H76 0.9500 . ?
C76 C77 1.419(17) . ?
C77 H77 0.9500 . ?
C77 C78 1.366(14) . ?
C78 H78 0.9500 . ?
C79 C80 1.408(13) . ?
C79 C84 1.377(12) . ?
C80 H80 0.9500 . ?
C80 C81 1.398(14) . ?
C81 H81 0.9500 . ?
C81 C82 1.373(15) . ?
C82 H82 0.9500 . ?
C82 C83 1.383(14) . ?
C83 H83 0.9500 . ?
C83 C84 1.379(13) . ?
C84 H84 0.9500 . ?
C85 H85A 0.9800 . ?
C85 H85B 0.9800 . ?
C85 H85C 0.9800 . ?
C86 H86A 0.9800 . ?
C86 H86B 0.9800 . ?
C86 H86C 0.9800 . ?
C87 H87A 0.9800 . ?
C87 H87B 0.9800 . ?
C87 H87C 0.9800 . ?
C88 H88A 0.9800 . ?
C88 H88B 0.9800 . ?
C88 H88C 0.9800 . ?
C63B H63C 0.9900 . ?
C63B H63D 0.9900 . ?
C63B O7B 1.438(17) . ?
C21B H21C 0.9900 . ?
C21B H21D 0.9900 . ?
C21B O5B 1.454(17) . ?
O5B H5B 0.8400 . ?
O7B H7B 0.8400 . ?
C7B C8B 1.384(16) . ?
C7B C12B 1.377(15) . ?
C8B H8B 0.9500 . ?
C8B C9B 1.388(16) . ?
C9B H9B 0.9500 . ?
C9B C10B 1.390(15) . ?
C10B H10B 0.9500 . ?
C10B C11B 1.381(15) . ?
C11B H11B 0.9500 . ?
C11B C12B 1.392(15) . ?
C12B H12B 0.9500 . ?
C43B C44B 1.382(15) . ?
C43B C48B 1.385(15) . ?
C44B H44B 0.9500 . ?
C44B C45B 1.386(15) . ?
C45B H45B 0.9500 . ?
C45B C46B 1.394(15) . ?
C46B H46B 0.9500 . ?
C46B C47B 1.396(15) . ?
C47B H47B 0.9500 . ?
C47B C48B 1.386(15) . ?
C48B H48B 0.9500 . ?
O1W H1WA 0.8700 . ?
O1W H1WB 0.8699 . ?
O11 S3 1.621(14) . ?
S3 C1A 1.876(14) . ?
S3 C1B 1.885(14) . ?
C1A H1AA 0.9800 . ?
C1A H1AB 0.9800 . ?
C1A H1AC 0.9800 . ?
C1B H1BA 0.9800 . ?
C1B H1BB 0.9800 . ?
C1B H1BC 0.9800 . ?
O8B H8BA 0.8400 . ?
O8B C65B 1.429(17) . ?
C65B H65C 0.9900 . ?
C65B H65D 0.9900 . ?

loop_
_geom_torsion_atom_site_label_1
_geom_torsion_atom_site_label_2
_geom_torsion_atom_site_label_3
_geom_torsion_atom_site_label_4
_geom_torsion
_geom_torsion_site_symmetry_1
_geom_torsion_site_symmetry_2
_geom_torsion_site_symmetry_3
_geom_torsion_site_symmetry_4
_geom_torsion_publ_flag
Cu1 P1 C1 C2 -55.5(7) . . . . ?
Cu1 P1 C1 C6 118.0(7) . . . . ?
Cu1 P1 C7 C8 -39(3) . . . . ?
Cu1 P1 C7 C12 143.7(12) . . . . ?
Cu1 P1 C13 C14 121.2(7) . . . . ?
Cu1 P1 C13 C18 -55.2(7) . . . . ?
Cu1 P1 C7B C8B -9(9) . . . . ?
Cu1 P1 C7B C12B 161(3) . . . . ?
Cu1 P2 C29 C28 -126.0(7) . . . . ?
Cu1 P2 C29 C30 51.8(8) . . . . ?
Cu1 P2 C31 C32 21.5(10) . . . . ?
Cu1 P2 C31 C36 -159.7(7) . . . . ?
Cu1 P2 C37 C38 -135.1(8) . . . . ?
Cu1 P2 C37 C42 43.4(8) . . . . ?
Cu2 P3 C43 C44 -38.1(15) . . . . ?
Cu2 P3 C43 C48 142.3(13) . . . . ?
Cu2 P3 C49 C50 122.3(8) . . . . ?
Cu2 P3 C49 C54 -52.1(8) . . . . ?
Cu2 P3 C55 C56 122.2(8) . . . . ?
Cu2 P3 C55 C60 -55.6(7) . . . . ?
Cu2 P3 C43B C44B -18(3) . . . . ?
Cu2 P3 C43B C48B 166(3) . . . . ?
Cu2 P4 C71 C70 -125.0(7) . . . . ?
Cu2 P4 C71 C72 51.9(8) . . . . ?
Cu2 P4 C73 C74 -153.2(7) . . . . ?
Cu2 P4 C73 C78 24.9(10) . . . . ?
Cu2 P4 C79 C80 -139.3(7) . . . . ?
Cu2 P4 C79 C84 43.9(8) . . . . ?
P1 C1 C2 C3 172.7(7) . . . . ?
P1 C1 C6 C5 -171.1(8) . . . . ?
P1 C7 C8 C9 -178(3) . . . . ?
P1 C7 C12 C11 179.3(12) . . . . ?
P1 C13 C14 C15 -175.8(6) . . . . ?
P1 C13 C18 C17 174.6(7) . . . . ?
P1 C13 C18 C19 -4.7(12) . . . . ?
P1 C7B C8B C9B -175(8) . . . . ?
P1 C7B C12B C11B 175(3) . . . . ?
P2 C29 C30 C19 0.5(12) . . . . ?
P2 C29 C30 C25 -173.2(6) . . . . ?
P2 C31 C32 C33 178.0(9) . . . . ?
P2 C31 C36 C35 -179.7(10) . . . . ?
P2 C37 C38 C39 179.3(8) . . . . ?
P2 C37 C42 C41 178.4(7) . . . . ?
P3 C43 C44 C45 -175.8(15) . . . . ?
P3 C43 C48 C47 177.4(12) . . . . ?
P3 C49 C50 C51 -173.2(8) . . . . ?
P3 C49 C54 C53 173.8(7) . . . . ?
P3 C55 C56 C57 -175.8(7) . . . . ?
P3 C55 C60 C59 175.8(7) . . . . ?
P3 C55 C60 C61 -4.5(12) . . . . ?
P3 C43B C44B C45B -178(4) . . . . ?
P3 C43B C48B C47B 179(3) . . . . ?
P4 C71 C72 C61 2.0(13) . . . . ?
P4 C71 C72 C67 -171.0(6) . . . . ?
P4 C73 C74 C75 -179.3(10) . . . . ?
P4 C73 C78 C77 -179.0(11) . . . . ?
P4 C79 C80 C81 178.8(8) . . . . ?
P4 C79 C84 C83 177.4(7) . . . . ?
O1 Mo1 O2 Cu2 -130(3) . . . . ?
O2 Mo1 O1 Cu1 -124(4) . . . . ?
O2 Mo1 O1B Cu1 -137(3) . . . . ?
O3 Mo1 O1 Cu1 130(6) . . . . ?
O3 Mo1 O2 Cu2 -19(2) . . . . ?
O4 Mo1 O1 Cu1 -8(5) . . . . ?
O4 Mo1 O2 Cu2 109(3) . . . . ?
C1 P1 C7 C8 87(3) . . . . ?
C1 P1 C7 C12 -90.4(14) . . . . ?
C1 P1 C13 C14 -0.6(8) . . . . ?
C1 P1 C13 C18 -177.0(6) . . . . ?
C1 P1 C7B C8B 109(8) . . . . ?
C1 P1 C7B C12B -80(4) . . . . ?
C1 C2 C3 C4 -1.3(13) . . . . ?
C2 C1 C6 C5 2.4(14) . . . . ?
C2 C3 C4 C5 2.4(15) . . . . ?
C3 C4 C5 C6 -1.0(16) . . . . ?
C4 C5 C6 C1 -1.4(16) . . . . ?
C6 C1 C2 C3 -1.0(13) . . . . ?
C7 P1 C1 C2 173.2(8) . . . . ?
C7 P1 C1 C6 -13.3(9) . . . . ?
C7 P1 C13 C14 -111.7(9) . . . . ?
C7 P1 C13 C18 71.9(8) . . . . ?
C7 C8 C9 C10 0(6) . . . . ?
C8 C7 C12 C11 2(4) . . . . ?
C8 C9 C10 C11 0(3) . . . . ?
C9 C10 C11 C12 1(2) . . . . ?
C10 C11 C12 C7 -2(2) . . . . ?
C12 C7 C8 C9 -1(6) . . . . ?
C13 P1 C1 C2 66.6(8) . . . . ?
C13 P1 C1 C6 -119.9(8) . . . . ?
C13 P1 C7 C8 -160(3) . . . . ?
C13 P1 C7 C12 22.6(15) . . . . ?
C13 P1 C7B C8B -140(8) . . . . ?
C13 P1 C7B C12B 31(4) . . . . ?
C13 C14 C15 C16 -0.5(13) . . . . ?
C13 C18 C19 C20 -121.1(9) . . . . ?
C13 C18 C19 C30 122.4(9) . . . . ?
C14 C13 C18 C17 -2.0(13) . . . . ?
C14 C13 C18 C19 178.8(8) . . . . ?
C14 C15 C16 C17 1.9(13) . . . . ?
C15 C16 C17 C18 -3.2(12) . . . . ?
C15 C16 C17 C24 179.0(8) . . . . ?
C16 C17 C18 C13 3.3(13) . . . . ?
C16 C17 C18 C19 -177.3(8) . . . . ?
C16 C17 C24 C22 117.2(10) . . . . ?
C16 C17 C24 C25 -126.8(10) . . . . ?
C17 C18 C19 C20 59.6(10) . . . . ?
C17 C18 C19 C30 -56.9(9) . . . . ?
C17 C24 C25 C26 121.1(10) . . . . ?
C17 C24 C25 C30 -54.7(10) . . . . ?
C18 C13 C14 C15 0.5(12) . . . . ?
C18 C17 C24 C22 -60.7(10) . . . . ?
C18 C17 C24 C25 55.3(10) . . . . ?
C18 C19 C20 C21 173.7(9) . . . . ?
C18 C19 C20 C22 -61.7(10) . . . . ?
C18 C19 C20 C21B 79(2) . . . . ?
C18 C19 C30 C25 59.4(9) . . . . ?
C18 C19 C30 C29 -114.7(10) . . . . ?
C19 C20 C21 O5 -177.7(10) . . . . ?
C19 C20 C22 C23 131.8(10) . . . . ?
C19 C20 C22 C24 3.5(11) . . . . ?
C19 C20 C21B O5B 178(3) . . . . ?
C20 C19 C30 C25 -56.6(9) . . . . ?
C20 C19 C30 C29 129.3(9) . . . . ?
C20 C22 C23 O6 168.5(9) . . . . ?
C20 C22 C24 C17 55.3(10) . . . . ?
C20 C22 C24 C25 -60.3(11) . . . . ?
C21 C20 C22 C23 -102.4(11) . . . . ?
C21 C20 C22 C24 129.2(10) . . . . ?
C22 C20 C21 O5 58.5(14) . . . . ?
C22 C20 C21B O5B -45(5) . . . . ?
C22 C24 C25 C26 -121.8(10) . . . . ?
C22 C24 C25 C30 62.4(10) . . . . ?
C23 C22 C24 C17 -71.0(11) . . . . ?
C23 C22 C24 C25 173.3(9) . . . . ?
C24 C17 C18 C13 -178.5(8) . . . . ?
C24 C17 C18 C19 0.8(10) . . . . ?
C24 C22 C23 O6 -67.3(13) . . . . ?
C24 C25 C26 C27 -176.8(9) . . . . ?
C24 C25 C30 C19 -1.9(11) . . . . ?
C24 C25 C30 C29 172.6(8) . . . . ?
C25 C26 C27 C28 4.5(14) . . . . ?
C26 C25 C30 C19 -177.9(8) . . . . ?
C26 C25 C30 C29 -3.3(13) . . . . ?
C26 C27 C28 C29 -3.1(14) . . . . ?
C27 C28 C29 P2 176.3(7) . . . . ?
C27 C28 C29 C30 -1.5(14) . . . . ?
C28 C29 C30 C19 178.4(8) . . . . ?
C28 C29 C30 C25 4.7(13) . . . . ?
C29 P2 C31 C32 147.0(9) . . . . ?
C29 P2 C31 C36 -34.2(10) . . . . ?
C29 P2 C37 C38 102.3(8) . . . . ?
C29 P2 C37 C42 -79.3(8) . . . . ?
C30 C19 C20 C21 -71.2(11) . . . . ?
C30 C19 C20 C22 53.4(10) . . . . ?
C30 C19 C20 C21B -166(2) . . . . ?
C30 C25 C26 C27 -1.3(14) . . . . ?
C31 P2 C29 C28 104.2(8) . . . . ?
C31 P2 C29 C30 -78.0(8) . . . . ?
C31 P2 C37 C38 -2.8(9) . . . . ?
C31 P2 C37 C42 175.6(7) . . . . ?
C31 C32 C33 C34 2.1(18) . . . . ?
C32 C31 C36 C35 -0.9(17) . . . . ?
C32 C33 C34 C35 -1(2) . . . . ?
C33 C34 C35 C36 0(2) . . . . ?
C34 C35 C36 C31 2(2) . . . . ?
C36 C31 C32 C33 -0.8(16) . . . . ?
C37 P2 C29 C28 -3.6(9) . . . . ?
C37 P2 C29 C30 174.2(7) . . . . ?
C37 P2 C31 C32 -106.5(9) . . . . ?
C37 P2 C31 C36 72.3(9) . . . . ?
C37 C38 C39 C40 1.1(16) . . . . ?
C38 C37 C42 C41 -3.1(13) . . . . ?
C38 C39 C40 C41 -1.0(15) . . . . ?
C39 C40 C41 C42 -1.1(14) . . . . ?
C40 C41 C42 C37 3.2(14) . . . . ?
C42 C37 C38 C39 0.9(15) . . . . ?
C43 P3 C49 C50 -8.1(10) . . . . ?
C43 P3 C49 C54 177.5(8) . . . . ?
C43 P3 C55 C56 -109.9(9) . . . . ?
C43 P3 C55 C60 72.2(9) . . . . ?
C43 C44 C45 C46 -2(2) . . . . ?
C44 C43 C48 C47 -2(2) . . . . ?
C44 C45 C46 C47 -2(2) . . . . ?
C45 C46 C47 C48 4(2) . . . . ?
C46 C47 C48 C43 -1(2) . . . . ?
C48 C43 C44 C45 4(2) . . . . ?
C49 P3 C43 C44 88.1(14) . . . . ?
C49 P3 C43 C48 -91.5(15) . . . . ?
C49 P3 C55 C56 0.1(9) . . . . ?
C49 P3 C55 C60 -177.8(7) . . . . ?
C49 P3 C43B C44B 103(2) . . . . ?
C49 P3 C43B C48B -74(4) . . . . ?
C49 C50 C51 C52 0.0(17) . . . . ?
C50 C49 C54 C53 -0.9(14) . . . . ?
C50 C51 C52 C53 -1.6(17) . . . . ?
C51 C52 C53 C54 1.8(17) . . . . ?
C52 C53 C54 C49 -0.6(15) . . . . ?
C54 C49 C50 C51 1.2(15) . . . . ?
C55 P3 C43 C44 -161.5(13) . . . . ?
C55 P3 C43 C48 18.9(16) . . . . ?
C55 P3 C49 C50 -115.3(9) . . . . ?
C55 P3 C49 C54 70.3(8) . . . . ?
C55 P3 C43B C44B -149(2) . . . . ?
C55 P3 C43B C48B 35(4) . . . . ?
C55 C56 C57 C58 -2.5(13) . . . . ?
C55 C60 C61 C62 -123.1(9) . . . . ?
C55 C60 C61 C72 121.2(9) . . . . ?
C56 C55 C60 C59 -2.1(13) . . . . ?
C56 C55 C60 C61 177.5(9) . . . . ?
C56 C57 C58 C59 3.0(13) . . . . ?
C57 C58 C59 C60 -3.0(13) . . . . ?
C57 C58 C59 C66 175.6(8) . . . . ?
C58 C59 C60 C55 2.7(13) . . . . ?
C58 C59 C60 C61 -177.1(8) . . . . ?
C58 C59 C66 C64 119.3(9) . . . . ?
C58 C59 C66 C67 -127.3(9) . . . . ?
C59 C60 C61 C62 56.6(10) . . . . ?
C59 C60 C61 C72 -59.1(10) . . . . ?
C59 C66 C67 C68 125.9(10) . . . . ?
C59 C66 C67 C72 -52.3(9) . . . . ?
C60 C55 C56 C57 2.1(13) . . . . ?
C60 C59 C66 C64 -62.0(10) . . . . ?
C60 C59 C66 C67 51.4(10) . . . . ?
C60 C61 C62 C63 169.6(10) . . . . ?
C60 C61 C62 C64 -59.3(10) . . . . ?
C60 C61 C62 C63B 77(2) . . . . ?
C60 C61 C72 C67 58.1(10) . . . . ?
C60 C61 C72 C71 -115.3(10) . . . . ?
C61 C62 C63 O7 -168.9(10) . . . . ?
C61 C62 C64 C65 131.5(10) . . . . ?
C61 C62 C64 C66 3.1(11) . . . . ?
C61 C62 C64 C65B -126(3) . . . . ?
C61 C62 C63B O7B 175(3) . . . . ?
C62 C61 C72 C67 -56.5(9) . . . . ?
C62 C61 C72 C71 130.1(9) . . . . ?
C62 C64 C65 O8 171.7(9) . . . . ?
C62 C64 C66 C59 54.2(9) . . . . ?
C62 C64 C66 C67 -58.8(10) . . . . ?
C62 C64 C65B O8B -178(3) . . . . ?
C63 C62 C64 C65 -96.8(12) . . . . ?
C63 C62 C64 C66 134.8(9) . . . . ?
C64 C62 C63 O7 62.3(14) . . . . ?
C64 C62 C63B O7B -57(5) . . . . ?
C64 C66 C67 C68 -120.9(11) . . . . ?
C64 C66 C67 C72 61.0(11) . . . . ?
C65 C64 C66 C59 -73.8(11) . . . . ?
C65 C64 C66 C67 173.2(9) . . . . ?
C66 C59 C60 C55 -176.1(8) . . . . ?
C66 C59 C60 C61 4.2(11) . . . . ?
C66 C64 C65 O8 -62.5(14) . . . . ?
C66 C64 C65B O8B 55(4) . . . . ?
C66 C67 C68 C69 -175.9(9) . . . . ?
C66 C67 C72 C61 -1.9(11) . . . . ?
C66 C67 C72 C71 172.0(8) . . . . ?
C67 C68 C69 C70 2.2(15) . . . . ?
C68 C67 C72 C61 179.8(8) . . . . ?
C68 C67 C72 C71 -6.3(13) . . . . ?
C68 C69 C70 C71 -2.6(14) . . . . ?
C69 C70 C71 P4 175.4(7) . . . . ?
C69 C70 C71 C72 -1.5(13) . . . . ?
C70 C71 C72 C61 178.9(8) . . . . ?
C70 C71 C72 C67 6.0(13) . . . . ?
C71 P4 C73 C74 -27.1(9) . . . . ?
C71 P4 C73 C78 150.9(9) . . . . ?
C71 P4 C79 C80 97.0(8) . . . . ?
C71 P4 C79 C84 -79.8(8) . . . . ?
C72 C61 C62 C63 -77.1(11) . . . . ?
C72 C61 C62 C64 54.0(10) . . . . ?
C72 C61 C62 C63B -170(2) . . . . ?
C72 C67 C68 C69 2.2(15) . . . . ?
C73 P4 C71 C70 105.6(8) . . . . ?
C73 P4 C71 C72 -77.5(8) . . . . ?
C73 P4 C79 C80 -9.4(9) . . . . ?
C73 P4 C79 C84 173.8(7) . . . . ?
C73 C74 C75 C76 -3.3(19) . . . . ?
C74 C73 C78 C77 -0.8(17) . . . . ?
C74 C75 C76 C77 2(2) . . . . ?
C75 C76 C77 C78 0(2) . . . . ?
C76 C77 C78 C73 0(2) . . . . ?
C78 C73 C74 C75 2.6(16) . . . . ?
C79 P4 C71 C70 -1.7(8) . . . . ?
C79 P4 C71 C72 175.2(7) . . . . ?
C79 P4 C73 C74 80.7(9) . . . . ?
C79 P4 C73 C78 -101.3(9) . . . . ?
C79 C80 C81 C82 6.6(15) . . . . ?
C80 C79 C84 C83 0.4(13) . . . . ?
C80 C81 C82 C83 -4.8(16) . . . . ?
C81 C82 C83 C84 0.8(14) . . . . ?
C82 C83 C84 C79 1.4(13) . . . . ?
C84 C79 C80 C81 -4.4(14) . . . . ?
C63B C62 C64 C66 -124(2) . . . . ?
C63B C62 C64 C65B 108(3) . . . . ?
C21B C20 C22 C23 -7(2) . . . . ?
C21B C20 C22 C24 -135(2) . . . . ?
O1B Mo1 O2 Cu2 -141.8(15) . . . . ?
O3B Mo1 O2 Cu2 -17.0(14) . . . . ?
O3B Mo1 O1B Cu1 99(4) . . . . ?
O4B Mo1 O2 Cu2 98.4(15) . . . . ?
O4B Mo1 O1B Cu1 -15(3) . . . . ?
C7B P1 C1 C2 175.9(13) . . . . ?
C7B P1 C1 C6 -10.6(14) . . . . ?
C7B P1 C13 C14 -101.8(17) . . . . ?
C7B P1 C13 C18 81.8(17) . . . . ?
C7B C8B C9B C10B -18(15) . . . . ?
C8B C7B C12B C11B -15(10) . . . . ?
C8B C9B C10B C11B 24(10) . . . . ?
C9B C10B C11B C12B -24(6) . . . . ?
C10B C11B C12B C7B 19(6) . . . . ?
C12B C7B C8B C9B 14(16) . . . . ?
C43B P3 C49 C50 -6.1(15) . . . . ?
C43B P3 C49 C54 179.5(14) . . . . ?
C43B P3 C55 C56 -101.3(18) . . . . ?
C43B P3 C55 C60 80.9(18) . . . . ?
C43B C44B C45B C46B -1(2) . . . . ?
C44B C43B C48B C47B 3(4) . . . . ?
C44B C45B C46B C47B 2(4) . . . . ?
C45B C46B C47B C48B -1(6) . . . . ?
C46B C47B C48B C43B -2(5) . . . . ?
C48B C43B C44B C45B -1(2) . . . . ?
C65B C64 C66 C59 -176(2) . . . . ?
C65B C64 C66 C67 71(2) . . . . ?

loop_
_smtbx_masks_void_nr
_smtbx_masks_void_average_x
_smtbx_masks_void_average_y
_smtbx_masks_void_average_z
_smtbx_masks_void_volume
_smtbx_masks_void_count_electrons
_smtbx_masks_void_content
1 0.000 0.000 0.000 934.8 214.1 '5 DMSO'
